data_7706755
loop_
_publ_author_name
'Auvray, Thomas'
'Nachtigall, Olaf'
'Brennessel, William W.'
'Jones, William D.'
'Matson, Ellen M.'

_publ_section_title
;
 Development of sterically hindered siloxide-functionalized
 polyoxotungstates for the complexation of 5d-metals.
;
_journal_issue 12
_journal_name_full 'Dalton transactions (Cambridge, England : 2003)'
_journal_page_first 4300
_journal_page_last 4310
_journal_paper_doi 10.1039/d1dt00256b
_journal_volume 50
_journal_year 2021
_chemical_formula_moiety 'C30 H24 D16 Hf O40 P Si3 W9, 3(C24 H52 N), 0.84(C4 D8 O)'
_chemical_formula_sum 'C105.39 H180 D22.77 Hf N3 O40.85 P Si3 W9'
_chemical_formula_weight 4136.93
_space_group_crystal_system monoclinic
_space_group_IT_number 14
_space_group_name_Hall '-P 2ybc'
_space_group_name_H-M_alt 'P 1 21/c 1'
_atom_sites_solution_hydrogens geom
_atom_sites_solution_primary dual
_atom_sites_solution_secondary difmap
_audit_creation_date 2020-03-14
_audit_creation_method
;
Olex2 1.3-ac4
(compiled 2019.04.23 svn.r3594 for Rigaku Oxford Diffraction, GUI svn.r5739)
;
_audit_update_record
;
2021-01-25 deposited with the CCDC.	2021-03-01 downloaded from the CCDC.
;
_cell_angle_alpha 90
_cell_angle_beta 95.8670(10)
_cell_angle_gamma 90
_cell_formula_units_Z 4
_cell_length_a 23.6019(2)
_cell_length_b 19.8230(2)
_cell_length_c 29.5100(2)
_cell_measurement_reflns_used 50074
_cell_measurement_temperature 100.00(10)
_cell_measurement_theta_max 77.3530
_cell_measurement_theta_min 2.6840
_cell_volume 13734.2(2)
_computing_cell_refinement 'CrysAlisPro 1.171.40.74a (Rigaku OD, 2020)'
_computing_data_collection 'CrysAlisPro 1.171.40.74a (Rigaku OD, 2020)'
_computing_data_reduction 'CrysAlisPro 1.171.40.74a (Rigaku OD, 2020)'
_computing_molecular_graphics 'Olex2 (Dolomanov et al., 2009)'
_computing_publication_material 'Olex2 (Dolomanov et al., 2009)'
_computing_structure_refinement 'ShelXL (Sheldrick, 2015b)'
_computing_structure_solution 'ShelXT (Sheldrick, 2015a)'
_diffrn_ambient_environment N~2~
_diffrn_ambient_temperature 100.00(10)
_diffrn_detector 'Hybrid Pixel Array Detector'
_diffrn_detector_area_resol_mean 10.0000
_diffrn_detector_type HyPix
_diffrn_measured_fraction_theta_full 0.997
_diffrn_measured_fraction_theta_max 0.982
_diffrn_measurement_details
;
List of Runs (angles in degrees, time in seconds):

  # Type    Start    End  Width  t~exp~   \w     \q     \k     \f   Frames
#--------------------------------------------------------------------------
  1  \w     86.00 154.00   0.50    5.17    --  105.75  77.00   0.00  136
  2  \w    104.00 178.00   0.50    5.17    --  105.75  52.00 103.00  148
  3  \w    104.00 154.00   0.50    5.17    --  105.75  30.00  90.00  100
  4  \w     63.00 103.00   0.50    1.29    --   49.75  52.00 103.00   80
  5  \w    102.00 177.00   0.50    5.17    --  105.75  30.00  30.00  150
  6  \w    105.00 154.00   0.50    5.17    --  105.75  30.00-180.00   98
  7  \w    -56.00 -31.00   0.50    5.17    --  -84.25  52.00 103.00   50
  8  \w    -51.00 -26.00   0.50    1.29    --  -49.75  52.00 103.00   50
  9  \w    -22.00  22.00   0.50    1.29    --  -49.75  52.00 103.00   88
 10  \w    -37.00 -12.00   0.50    5.17    --  -84.25  45.00  30.00   50
 11  \w    -38.00 -13.00   0.50    5.17    --  -84.25  45.00 -90.00   50
 12  \w     -2.00  23.00   0.50    1.29    --  -49.75  19.00-120.00   50
 13  \w     -4.00  24.00   0.50    1.29    --  -49.75  19.00 -90.00   56
 14  \w    -23.00   9.00   0.50    1.29    --   49.75 -19.00 -30.00   64
 15  \w     35.00  61.00   0.50    5.17    --  105.75 -61.00 150.00   52
 16  \w     50.00  80.00   0.50    5.17    --  105.75 -61.00  90.00   60
 17  \w     36.00  75.00   0.50    5.17    --  105.75 -61.00  30.00   78
 18  \w     36.00  69.00   0.50    5.17    --  105.75 -77.00  30.00   66
 19  \w     45.00  80.00   0.50    5.17    --  105.75 -61.00  60.00   70
 20  \w     34.00  79.00   0.50    5.17    --  105.75 -61.00 120.00   90
 21  \w     83.00 127.00   0.50    5.17    --  105.75 -77.00  30.00   88
 22  \w      3.00  30.00   0.50    1.29    --   49.75 -52.00 -42.00   54
 23  \w     36.00  75.00   0.50    5.17    --  105.75 -61.00 -90.00   78
 24  \w     51.00  78.00   0.50    5.17    --  105.75 -61.00 -60.00   54
 25  \w     34.00  64.00   0.50    5.17    --  105.75 -52.00 -42.00   60
 26  \w     84.00 109.00   0.50    5.17    --  105.75 -94.00 -30.00   50
 27  \w     69.00 106.00   0.50    5.17    --  105.75 -94.00 -90.00   74
 28  \w     44.00 116.00   0.50    5.17    --  105.75-125.00 -90.00  144
 29  \w     41.00 104.00   0.50    5.17    --  105.75 -94.00-120.00  126
 30  \w     37.00  62.00   0.50    5.17    --  105.75-125.00-180.00   50
 31  \w     89.00 115.00   0.50    5.17    --  105.75-125.00-180.00   52
 32  \w     41.00  67.00   0.50    5.17    --  105.75 -94.00 -90.00   52
 33  \w     41.00  68.00   0.50    5.17    --  105.75 -94.00 -30.00   54
 34  \w   -121.00 -39.00   0.50    1.29    --  -49.75 -52.00 -42.00  164
 35  \w   -139.00-114.00   0.50    5.17    --  -84.25 -52.00 -42.00   50
 36  \w   -116.00 -80.00   0.50    1.29    --  -49.75-125.00 -90.00   72
;
_diffrn_measurement_device 'four-circle diffractometer'
_diffrn_measurement_device_type 'XtaLAB Synergy, Dualflex, HyPix'
_diffrn_measurement_method '\w scans'
_diffrn_orient_matrix_type 'CrysAlisPro convention (1999,Acta A55,543-557)'
_diffrn_orient_matrix_UB_11 -0.0224600000
_diffrn_orient_matrix_UB_12 -0.0425647000
_diffrn_orient_matrix_UB_13 -0.0416996000
_diffrn_orient_matrix_UB_21 -0.0495728000
_diffrn_orient_matrix_UB_22 -0.0250355000
_diffrn_orient_matrix_UB_23 0.0257345000
_diffrn_orient_matrix_UB_31 -0.0366502000
_diffrn_orient_matrix_UB_32 0.0599795000
_diffrn_orient_matrix_UB_33 -0.0188344000
_diffrn_radiation_monochromator mirror
_diffrn_radiation_probe x-ray
_diffrn_radiation_type 'Cu K\a'
_diffrn_radiation_wavelength 1.54184
_diffrn_reflns_av_R_equivalents 0.0625
_diffrn_reflns_av_unetI/netI 0.0413
_diffrn_reflns_Laue_measured_fraction_full 0.997
_diffrn_reflns_Laue_measured_fraction_max 0.982
_diffrn_reflns_limit_h_max 29
_diffrn_reflns_limit_h_min -29
_diffrn_reflns_limit_k_max 24
_diffrn_reflns_limit_k_min -19
_diffrn_reflns_limit_l_max 35
_diffrn_reflns_limit_l_min -37
_diffrn_reflns_number 142062
_diffrn_reflns_point_group_measured_fraction_full 0.997
_diffrn_reflns_point_group_measured_fraction_max 0.982
_diffrn_reflns_theta_full 74.504
_diffrn_reflns_theta_max 77.924
_diffrn_reflns_theta_min 2.690
_diffrn_source 'micro-focus sealed X-ray tube'
_diffrn_source_type 'PhotonJet (Cu) X-ray Source'
_exptl_absorpt_coefficient_mu 15.815
_exptl_absorpt_correction_T_max 1.00000
_exptl_absorpt_correction_T_min 0.37677
_exptl_absorpt_correction_type multi-scan
_exptl_absorpt_process_details
;
CrysAlisPro 1.171.40.74a (Rigaku Oxford Diffraction, 2020)
Empirical absorption correction using spherical harmonics,
 implemented in SCALE3 ABSPACK scaling algorithm.
;
_exptl_crystal_colour colourless
_exptl_crystal_colour_primary colourless
_exptl_crystal_density_diffrn 2.001
_exptl_crystal_description block
_exptl_crystal_F_000 7911
_exptl_crystal_size_max 0.078
_exptl_crystal_size_mid 0.076
_exptl_crystal_size_min 0.046
_refine_diff_density_max 2.105
_refine_diff_density_min -2.694
_refine_diff_density_rms 0.199
_refine_ls_extinction_method none
_refine_ls_goodness_of_fit_ref 1.075
_refine_ls_hydrogen_treatment constr
_refine_ls_matrix_type full
_refine_ls_number_parameters 1566
_refine_ls_number_reflns 28793
_refine_ls_number_restraints 373
_refine_ls_restrained_S_all 1.071
_refine_ls_R_factor_all 0.0558
_refine_ls_R_factor_gt 0.0487
_refine_ls_shift/su_max 0.002
_refine_ls_shift/su_mean 0.000
_refine_ls_structure_factor_coef Fsqd
_refine_ls_weighting_details 'w=1/[\s^2^(Fo^2^)+(0.0754P)^2^+64.4201P] where P=(Fo^2^+2Fc^2^)/3'
_refine_ls_weighting_scheme calc
_refine_ls_wR_factor_gt 0.1339
_refine_ls_wR_factor_ref 0.1389
_reflns_Friedel_coverage 0.000
_reflns_number_gt 24803
_reflns_number_total 28793
_reflns_threshold_expression 'I > 2\s(I)'
_cod_data_source_file d1dt00256b2.cif
_cod_data_source_block jonon34
_cod_depositor_comments 'Adding full bibliography for 7706755--7706757.cif.'
_cod_database_code 7706755
_shelx_shelxl_version_number 2018/3
_shelx_space_group_comment
;
The symmetry employed for this shelxl refinement is uniquely defined
by the following loop, which should always be used as a source of
symmetry information in preference to the above space-group names.
They are only intended as comments.
;
_shelx_estimated_absorpt_t_max 0.530
_shelx_estimated_absorpt_t_min 0.372
_diffrn_oxdiff_digest_frames
;
015b5b46eb80dec18d31f9973dd00358c202808ef53
;
_reflns_odcompleteness_completeness 99.68
_reflns_odcompleteness_iscentric 1
_reflns_odcompleteness_theta 74.33
_olex2_refinement_description
;
1. Fixed Uiso
 At 1.2 times of:
  All C(H) groups, All C(H,H) groups, All C(H,H,H,H) groups
 At 1.5 times of:
  All C(H,H,H) groups
2. Restrained distances
 O41-C103 = O41-C106
 1.44 with sigma of 0.02
 C103-C104 = C104-C105 = C105-C106
 1.53 with sigma of 0.02
 C24-C25 \\sim C24-C25' \\sim C25-C26 \\sim C25'-C26
 with sigma of 0.01
 N1-C49 \\sim N1-C49'
 with sigma of 0.01
 N3-C97 \\sim N3-C97'
 with sigma of 0.01
3. Uiso/Uaniso restraints and constraints
C75 \\sim C76 \\sim C77 \\sim C78: within 2A with sigma of 0.02 and sigma for
terminal atoms of 0.04
All non-hydrogen atoms have similar U: within 1.2A with sigma of 0.02 and sigma
for terminal atoms of 0.01
C93 \\sim C94 \\sim C95 \\sim C96: within 2A with sigma of 0.02 and sigma for
terminal atoms of 0.04
C81 \\sim C82 \\sim C83 \\sim C84: within 2A with sigma of 0.02 and sigma for
terminal atoms of 0.04
Uanis(C25) = Uanis(C25')
Uanis(C97) = Uanis(C97')
Uanis(C98) = Uanis(C98')
Uanis(C99) = Uanis(C99')
Uanis(C100) = Uanis(C00')
Uanis(C101) = Uanis(C01')
Uanis(C102) = Uanis(C02')
4. Rigid body (RIGU) restrains
 C49, C50, C51, C52, C53, C54
 with sigma for 1-2 distances of 0.004 and sigma for 1-3 distances of 0.004
 C49', C50', C51', C52', C53', C54'
 with sigma for 1-2 distances of 0.004 and sigma for 1-3 distances of 0.004
 O41, C103, C104, C105, C106
 with sigma for 1-2 distances of 0.004 and sigma for 1-3 distances of 0.004
 C97, C98, C99, C100, C101, C102
 with sigma for 1-2 distances of 0.004 and sigma for 1-3 distances of 0.004
5. Same fragment restrains
{C49, C50, C51, C52, C53, C54} sigma for 1-2: 0.02, 1-3: 0.04
as
{C49', C50', C51', C52', C53', C54'}
{N3, C85, C86, C87, C88, C89, C90} sigma for 1-2: 0.02, 1-3: 0.04
{N3, C91, C92, C93, C94, C95, C96} sigma for 1-2: 0.02, 1-3: 0.04
{N3, C97, C98, C99, C100, C101, C102} sigma for 1-2: 0.02, 1-3: 0.04
{N3, C97', C98', C99', C00', C01', C02'} sigma for 1-2: 0.02, 1-3: 0.04
as
{N3, C79, C80, C81, C82, C83, C84}
{C97, C98, C99, C100, C101, C102} sigma for 1-2: 0.02, 1-3: 0.04
as
{C97', C98', C99', C00', C01', C02'}
{O41, C106, C105, C104, C103} sigma for 1-2: 0.02, 1-3: 0.04
as
{O41, C103, C104, C105, C106}
6. Others
 Sof(D24C)=Sof(D24D)=Sof(C25')=Sof(D25C)=Sof(D25D)=Sof(D26C)=Sof(D26D)=1-FVAR(1)
 Sof(D24A)=Sof(D24B)=Sof(C25)=Sof(D25A)=Sof(D25B)=Sof(D26A)=Sof(D26B)=FVAR(1)
 Sof(C49')=Sof(H49C)=Sof(H49D)=Sof(C50')=Sof(H50C)=Sof(H50D)=Sof(C51')=
 Sof(H51C)=Sof(H51D)=Sof(C52')=Sof(H52C)=Sof(H52D)=Sof(C53')=Sof(H53C)=
 Sof(H53D)=Sof(C54')=Sof(H54D)=Sof(H54E)=Sof(H54F)=1-FVAR(2)
 Sof(C49)=Sof(H49A)=Sof(H49B)=Sof(C50)=Sof(H50A)=Sof(H50B)=Sof(C51)=Sof(H51A)=
 Sof(H51B)=Sof(C52)=Sof(H52A)=Sof(H52B)=Sof(C53)=Sof(H53A)=Sof(H53B)=Sof(C54)=
 Sof(H54A)=Sof(H54B)=Sof(H54C)=FVAR(2)
 Sof(C97')=Sof(H97C)=Sof(H97D)=Sof(C98')=Sof(H98C)=Sof(H98D)=Sof(C99')=
 Sof(H99C)=Sof(H99D)=Sof(C00')=Sof(H00A)=Sof(H00B)=Sof(C01')=Sof(H01A)=
 Sof(H01B)=Sof(C02')=Sof(H02A)=Sof(H02B)=Sof(H02C)=1-FVAR(3)
 Sof(C97)=Sof(H97A)=Sof(H97B)=Sof(C98)=Sof(H98A)=Sof(H98B)=Sof(C99)=Sof(H99A)=
 Sof(H99B)=Sof(C100)=Sof(H10A)=Sof(H10B)=Sof(C101)=Sof(H10C)=Sof(H10D)=
 Sof(C102)=Sof(H10E)=Sof(H10F)=Sof(H10G)=FVAR(3)
 Sof(O41)=Sof(C103)=Sof(D10A)=Sof(D10B)=Sof(C104)=Sof(D10C)=Sof(D10D)=
 Sof(C105)=Sof(D10E)=Sof(D10F)=Sof(C106)=Sof(D10G)=Sof(D10H)=FVAR(4)
7.a Secondary CH2 refined with riding coordinates:
 C23(D23A,D23B), C24(D24A,D24B), C24(D24C,D24D), C25(D25A,D25B), C25'(D25C,
 D25D), C26(D26A,D26B), C26(D26C,D26D), C27(D27A,D27B), C28(D28A,D28B),
 C29(D29A,D29B), C30(D30A,D30B), C31(H31A,H31B), C32(H32A,H32B), C33(H33A,H33B),
  C34(H34A,H34B), C35(H35A,H35B), C37(H37A,H37B), C38(H38A,H38B), C39(H39A,
 H39B), C40(H40A,H40B), C41(H41A,H41B), C43(H43A,H43B), C44(H44A,H44B),
 C45(H45A,H45B), C46(H46A,H46B), C47(H47A,H47B), C49(H49A,H49B), C50(H50A,H50B),
  C51(H51A,H51B), C52(H52A,H52B), C53(H53A,H53B), C49'(H49C,H49D), C50'(H50C,
 H50D), C51'(H51C,H51D), C52'(H52C,H52D), C53'(H53C,H53D), C55(H55A,H55B),
 C56(H56A,H56B), C57(H57A,H57B), C58(H58A,H58B), C59(H59A,H59B), C61(H61A,H61B),
  C62(H62A,H62B), C63(H63A,H63B), C64(H64A,H64B), C65(H65A,H65B), C67(H67A,
 H67B), C68(H68A,H68B), C69(H69A,H69B), C70(H70A,H70B), C71(H71A,H71B),
 C73(H73A,H73B), C74(H74A,H74B), C75(H75A,H75B), C76(H76A,H76B), C77(H77A,H77B),
  C79(H79A,H79B), C80(H80A,H80B), C81(H81A,H81B), C82(H82A,H82B), C83(H83A,
 H83B), C85(H85A,H85B), C86(H86A,H86B), C87(H87A,H87B), C88(H88A,H88B),
 C89(H89A,H89B), C91(H91A,H91B), C92(H92A,H92B), C93(H93A,H93B), C94(H94A,H94B),
  C95(H95A,H95B), C97(H97A,H97B), C98(H98A,H98B), C99(H99A,H99B), C100(H10A,
 H10B), C101(H10C,H10D), C97'(H97C,H97D), C98'(H98C,H98D), C99'(H99C,H99D),
 C00'(H00A,H00B), C01'(H01A,H01B), C103(D10A,D10B), C104(D10C,D10D), C105(D10E,
 D10F), C106(D10G,D10H)
7.b Me refined with riding coordinates:
 C54(H54A,H54B,H54C), C54'(H54D,H54E,H54F), C78(H78A,H78B,H78C), C84(H84A,H84B,
 H84C), C96(H96A,H96B,H96C), C102(H10E,H10F,H10G), C02'(H02A,H02B,H02C)
7.c Aromatic/amide H refined with riding coordinates:
 C2(H2), C3(H3), C4(H4), C5(H5), C6(H6), C8(H8), C9(H9), C10(H10), C11(H11),
 C12(H12), C14(H14), C15(H15), C16(H16), C17(H17), C18(H18)
7.d Idealised Me refined as rotating group:
 C20(H20A,H20B,H20C), C21(H21A,H21B,H21C), C22(H22A,H22B,H22C), C36(H36A,H36B,
 H36C), C42(H42A,H42B,H42C), C48(H48A,H48B,H48C), C60(H60A,H60B,H60C), C66(H66A,
 H66B,H66C), C72(H72A,H72B,H72C), C90(H90A,H90B,H90C)
;
_olex2_submission_original_sample_id jonon34
_olex2_submission_special_instructions 'No special instructions were received'
_oxdiff_exptl_absorpt_empirical_details
;
Empirical correction (ABSPACK) includes:
- Absorption correction using spherical harmonics
- Frame scaling
;
_oxdiff_exptl_absorpt_empirical_full_max 1.926
_oxdiff_exptl_absorpt_empirical_full_min 0.536

loop_
_space_group_symop_operation_xyz
'x, y, z'
'-x, y+1/2, -z+1/2'
'-x, -y, -z'
'x, -y-1/2, z-1/2'

loop_
_atom_site_label
_atom_site_type_symbol
_atom_site_fract_x
_atom_site_fract_y
_atom_site_fract_z
_atom_site_U_iso_or_equiv
_atom_site_adp_type
_atom_site_occupancy
_atom_site_site_symmetry_order
_atom_site_calc_flag
_atom_site_refinement_flags_posn
_atom_site_refinement_flags_adp
_atom_site_refinement_flags_occupancy
_atom_site_disorder_assembly
_atom_site_disorder_group
W1 W 0.76679(2) 0.54839(2) 0.27335(2) 0.03808(8) Uani 1 1 d . U . . .
W2 W 0.89352(2) 0.64695(2) 0.25139(2) 0.03962(9) Uani 1 1 d . U . . .
W3 W 0.87632(2) 0.77799(2) 0.17973(2) 0.03705(8) Uani 1 1 d . U . . .
W4 W 0.73461(2) 0.82916(2) 0.12820(2) 0.03536(8) Uani 1 1 d . U . . .
W5 W 0.61968(2) 0.74078(2) 0.15082(2) 0.03493(8) Uani 1 1 d . U . . .
W6 W 0.63644(2) 0.59292(2) 0.22644(2) 0.03585(8) Uani 1 1 d . U . . .
W7 W 0.78951(2) 0.71911(2) 0.32311(2) 0.03812(9) Uani 1 1 d . U . . .
W8 W 0.77356(2) 0.85389(2) 0.25164(2) 0.03757(8) Uani 1 1 d . U . . .
W9 W 0.65831(2) 0.76390(2) 0.27486(2) 0.03566(8) Uani 1 1 d . U . . .
Hf1 Hf 0.77554(2) 0.55035(2) 0.08134(2) 0.03908(9) Uani 1 1 d . U . . .
P1 P 0.75394(7) 0.69245(10) 0.20462(6) 0.0326(3) Uani 1 1 d . U . . .
Si1 Si 0.71321(8) 0.48340(11) 0.17606(7) 0.0371(4) Uani 1 1 d . U . . .
Si2 Si 0.89680(8) 0.62543(12) 0.14199(7) 0.0397(4) Uani 1 1 d . U . . .
Si3 Si 0.68982(8) 0.70056(12) 0.06404(7) 0.0384(4) Uani 1 1 d . U . . .
O1 O 0.7841(2) 0.4895(3) 0.31434(19) 0.0486(13) Uani 1 1 d . U . . .
O2 O 0.9517(2) 0.6212(3) 0.2860(2) 0.0513(14) Uani 1 1 d . U . . .
O3 O 0.9257(2) 0.8365(3) 0.1679(2) 0.0462(13) Uani 1 1 d . U . . .
O4 O 0.7385(2) 0.9046(3) 0.10158(18) 0.0438(12) Uani 1 1 d . U . . .
O5 O 0.5491(2) 0.7591(3) 0.13775(18) 0.0442(12) Uani 1 1 d . U . . .
O6 O 0.5714(2) 0.5639(3) 0.23893(18) 0.0428(12) Uani 1 1 d . U . . .
O7 O 0.8134(2) 0.7158(3) 0.37996(19) 0.0475(13) Uani 1 1 d . U . . .
O8 O 0.7889(2) 0.9366(3) 0.26325(19) 0.0474(13) Uani 1 1 d . U . . .
O9 O 0.6005(2) 0.7891(3) 0.30150(18) 0.0434(12) Uani 1 1 d . U . . .
O10 O 0.8402(2) 0.5772(3) 0.25936(17) 0.0401(11) Uani 1 1 d . U . . .
O11 O 0.6855(2) 0.5467(3) 0.27232(17) 0.0396(11) Uani 1 1 d . U . . .
O12 O 0.7670(2) 0.6280(3) 0.31081(16) 0.0405(12) Uani 1 1 d . U . . .
O13 O 0.73074(18) 0.6229(3) 0.21547(15) 0.0325(10) Uani 1 1 d . U . . .
O14 O 0.7596(2) 0.4914(3) 0.22050(18) 0.0423(12) Uani 1 1 d . U . . .
O15 O 0.9197(2) 0.7297(3) 0.22824(18) 0.0422(12) Uani 1 1 d . U . . .
O16 O 0.81753(19) 0.6901(3) 0.19937(15) 0.0325(10) Uani 1 1 d . U . . .
O17 O 0.8550(2) 0.6969(3) 0.29465(18) 0.0428(12) Uani 1 1 d . U . . .
O18 O 0.9098(2) 0.6041(3) 0.19575(19) 0.0425(12) Uani 1 1 d . U . . .
O19 O 0.8131(2) 0.8039(3) 0.13888(17) 0.0400(11) Uani 1 1 d . U . . .
O20 O 0.8401(2) 0.8252(3) 0.22610(17) 0.0398(11) Uani 1 1 d . U . . .
O21 O 0.8938(2) 0.7077(3) 0.13883(18) 0.0423(12) Uani 1 1 d . U . . .
O22 O 0.6537(2) 0.8217(3) 0.13086(17) 0.0383(11) Uani 1 1 d . U . . .
O23 O 0.71969(18) 0.7245(2) 0.16363(15) 0.0307(10) Uani 1 1 d . U . . .
O24 O 0.7405(2) 0.8591(3) 0.18983(17) 0.0383(11) Uani 1 1 d . U . . .
O25 O 0.7252(2) 0.7703(3) 0.07612(17) 0.0369(11) Uani 1 1 d . U . . .
O26 O 0.61568(19) 0.6533(3) 0.17758(17) 0.0378(11) Uani 1 1 d . U . . .
O27 O 0.6302(2) 0.7736(3) 0.21200(17) 0.0376(11) Uani 1 1 d . U . . .
O28 O 0.6366(2) 0.6986(3) 0.09541(16) 0.0380(11) Uani 1 1 d . U . . .
O29 O 0.6432(2) 0.6710(3) 0.26510(17) 0.0385(11) Uani 1 1 d . U . . .
O30 O 0.6549(2) 0.5233(3) 0.18532(17) 0.0395(11) Uani 1 1 d . U . . .
O31 O 0.8020(2) 0.8124(3) 0.30852(17) 0.0421(12) Uani 1 1 d . U . . .
O32 O 0.7110(2) 0.7409(3) 0.32631(17) 0.0417(12) Uani 1 1 d . U . . .
O33 O 0.74632(18) 0.7385(3) 0.24699(16) 0.0314(10) Uani 1 1 d . U . . .
O34 O 0.6984(2) 0.8476(3) 0.27066(17) 0.0387(11) Uani 1 1 d . U . . .
O35 O 0.7357(2) 0.5093(3) 0.13009(17) 0.0390(11) Uani 1 1 d . U . . .
O36 O 0.8409(2) 0.5897(3) 0.1194(2) 0.0451(12) Uani 1 1 d . U . . .
O37 O 0.7299(2) 0.6367(3) 0.07047(18) 0.0416(12) Uani 1 1 d . U . . .
O38 O 0.8126(3) 0.4645(3) 0.0630(2) 0.0504(14) Uani 1 1 d . U . . .
O39 O 0.8183(2) 0.5899(3) 0.01928(18) 0.0461(13) Uani 1 1 d . U . . .
O40 O 0.7031(3) 0.5117(3) 0.0305(2) 0.0553(15) Uani 1 1 d . U . . .
C1 C 0.6963(4) 0.3914(5) 0.1727(3) 0.0480(19) Uani 1 1 d . U . . .
C2 C 0.7283(4) 0.3449(5) 0.2005(4) 0.059(2) Uani 1 1 d . U . . .
H2 H 0.758791 0.360257 0.220247 0.071 Uiso 1 1 calc R . . . .
C3 C 0.7156(5) 0.2770(6) 0.1992(5) 0.081(4) Uani 1 1 d . U . . .
H3 H 0.736879 0.247232 0.218458 0.097 Uiso 1 1 calc R . . . .
C4 C 0.6708(6) 0.2532(6) 0.1691(5) 0.081(4) Uani 1 1 d . U . . .
H4 H 0.662788 0.207280 0.167577 0.097 Uiso 1 1 calc R . . . .
C5 C 0.6384(5) 0.2975(6) 0.1418(4) 0.071(3) Uani 1 1 d . U . . .
H5 H 0.607570 0.282028 0.122467 0.086 Uiso 1 1 calc R . . . .
C6 C 0.6521(4) 0.3659(5) 0.1432(4) 0.057(2) Uani 1 1 d . U . . .
H6 H 0.630831 0.395409 0.123770 0.069 Uiso 1 1 calc R . . . .
C7 C 0.9578(3) 0.6001(5) 0.1100(3) 0.0464(19) Uani 1 1 d . U . . .
C8 C 1.0043(4) 0.6426(6) 0.1073(4) 0.065(3) Uani 1 1 d . U . . .
H8 H 1.006376 0.683050 0.123304 0.078 Uiso 1 1 calc R . . . .
C9 C 1.0481(5) 0.6250(7) 0.0805(5) 0.090(4) Uani 1 1 d . U . . .
H9 H 1.078916 0.653756 0.078650 0.108 Uiso 1 1 calc R . . . .
C10 C 1.0449(5) 0.5655(7) 0.0574(4) 0.076(3) Uani 1 1 d . U . . .
H10 H 1.072930 0.555014 0.038594 0.091 Uiso 1 1 calc R . . . .
C11 C 1.0014(4) 0.5206(6) 0.0612(3) 0.062(3) Uani 1 1 d . U . . .
H11 H 1.000913 0.479049 0.046521 0.074 Uiso 1 1 calc R . . . .
C12 C 0.9576(4) 0.5385(5) 0.0877(3) 0.057(2) Uani 1 1 d . U . . .
H12 H 0.927796 0.508536 0.090258 0.068 Uiso 1 1 calc R . . . .
C13 C 0.6552(4) 0.7069(5) 0.0044(3) 0.0461(18) Uani 1 1 d . U . . .
C14 C 0.5963(4) 0.7157(6) -0.0037(3) 0.058(2) Uani 1 1 d . U . . .
H14 H 0.574667 0.719733 0.020771 0.069 Uiso 1 1 calc R . . . .
C15 C 0.5694(5) 0.7186(7) -0.0479(4) 0.071(3) Uani 1 1 d . U . . .
H15 H 0.530163 0.724882 -0.052504 0.085 Uiso 1 1 calc R . . . .
C16 C 0.6003(6) 0.7121(7) -0.0847(3) 0.082(4) Uani 1 1 d . U . . .
H16 H 0.582036 0.713416 -0.114179 0.099 Uiso 1 1 calc R . . . .
C17 C 0.6587(6) 0.7036(8) -0.0776(3) 0.089(4) Uani 1 1 d . U . . .
H17 H 0.680132 0.700323 -0.102234 0.107 Uiso 1 1 calc R . . . .
C18 C 0.6851(5) 0.7000(7) -0.0337(3) 0.075(3) Uani 1 1 d . U . . .
H18 H 0.724206 0.692658 -0.029453 0.090 Uiso 1 1 calc R . . . .
C19 C 0.8216(6) 0.3967(6) 0.0676(5) 0.082(4) Uani 1 1 d . U . . .
C20 C 0.7629(7) 0.3590(8) 0.0585(7) 0.112(6) Uani 1 1 d . U . . .
H20A H 0.737299 0.375276 0.079290 0.167 Uiso 1 1 calc GR . . . .
H20B H 0.768732 0.311410 0.062987 0.167 Uiso 1 1 calc GR . . . .
H20C H 0.746979 0.367236 0.027797 0.167 Uiso 1 1 calc GR . . . .
C21 C 0.8466(7) 0.3821(10) 0.1165(7) 0.128(8) Uani 1 1 d . U . . .
H21A H 0.880706 0.408074 0.123366 0.192 Uiso 1 1 calc GR . . . .
H21B H 0.855412 0.334929 0.119585 0.192 Uiso 1 1 calc GR . . . .
H21C H 0.819376 0.394098 0.137142 0.192 Uiso 1 1 calc GR . . . .
C22 C 0.8605(9) 0.3715(8) 0.0319(7) 0.127(7) Uani 1 1 d . U . . .
H22A H 0.846304 0.387896 0.002320 0.191 Uiso 1 1 calc GR . . . .
H22B H 0.860900 0.323123 0.031693 0.191 Uiso 1 1 calc GR . . . .
H22C H 0.898510 0.388053 0.039708 0.191 Uiso 1 1 calc GR . . . .
C23 C 0.8383(4) 0.6592(5) 0.0182(3) 0.052(2) Uani 1 1 d . U . . .
D23A D 0.867591 0.667443 0.043144 0.062 Uiso 1 1 calc R . . . .
D23B D 0.807193 0.690476 0.020715 0.062 Uiso 1 1 calc R . . . .
C24 C 0.8620(6) 0.6674(7) -0.0267(5) 0.089(4) Uani 1 1 d D U . . .
D24A D 0.840727 0.701233 -0.045101 0.107 Uiso 0.61(3) 1 calc R . P A 1
D24B D 0.901652 0.680991 -0.022240 0.107 Uiso 0.61(3) 1 calc R . P A 1
D24C D 0.832274 0.678410 -0.050744 0.107 Uiso 0.39(3) 1 calc R . P A 2
D24D D 0.891121 0.702062 -0.025256 0.107 Uiso 0.39(3) 1 calc R . P A 2
C25 C 0.8563(12) 0.6004(6) -0.0492(5) 0.075(5) Uani 0.61(3) 1 d D U P A 1
D25A D 0.890199 0.589638 -0.063832 0.090 Uiso 0.61(3) 1 calc R . P A 1
D25B D 0.823570 0.599422 -0.071882 0.090 Uiso 0.61(3) 1 calc R . P A 1
C25' C 0.8864(14) 0.5996(6) -0.0338(15) 0.075(5) Uani 0.39(3) 1 d D U P A 2
D25C D 0.925351 0.596814 -0.019689 0.090 Uiso 0.39(3) 1 calc R . P A 2
D25D D 0.885991 0.589653 -0.065994 0.090 Uiso 0.39(3) 1 calc R . P A 2
C26 C 0.8489(4) 0.5522(6) -0.0116(3) 0.061(2) Uani 1 1 d D U . . .
D26A D 0.827445 0.512925 -0.022883 0.073 Uiso 0.61(3) 1 calc R . P A 1
D26B D 0.885551 0.537650 0.003064 0.073 Uiso 0.61(3) 1 calc R . P A 1
D26C D 0.822550 0.530563 -0.034440 0.073 Uiso 0.39(3) 1 calc R . P A 2
D26D D 0.871677 0.517558 0.004774 0.073 Uiso 0.39(3) 1 calc R . P A 2
C27 C 0.6433(5) 0.5159(8) 0.0411(5) 0.080(4) Uani 1 1 d . U . . .
D27A D 0.637266 0.556538 0.058240 0.096 Uiso 1 1 calc R . . . .
D27B D 0.633632 0.477151 0.058812 0.096 Uiso 1 1 calc R . . . .
C28 C 0.6078(6) 0.5172(10) -0.0037(5) 0.104(5) Uani 1 1 d . U . . .
D28A D 0.572563 0.492399 -0.002093 0.125 Uiso 1 1 calc R . . . .
D28B D 0.598690 0.563143 -0.013039 0.125 Uiso 1 1 calc R . . . .
C29 C 0.6433(7) 0.4846(11) -0.0352(5) 0.116(6) Uani 1 1 d . U . . .
D29A D 0.634127 0.501168 -0.065995 0.139 Uiso 1 1 calc R . . . .
D29B D 0.638457 0.436031 -0.035029 0.139 Uiso 1 1 calc R . . . .
C30 C 0.7031(7) 0.5039(9) -0.0172(4) 0.098(5) Uani 1 1 d . U . . .
D30A D 0.729696 0.468900 -0.023961 0.118 Uiso 1 1 calc R . . . .
D30B D 0.714014 0.545724 -0.030914 0.118 Uiso 1 1 calc R . . . .
N1 N 0.7418(3) 0.9228(5) -0.0387(2) 0.0538(18) Uani 1 1 d D U . . .
C31 C 0.7049(4) 0.9545(6) -0.0056(3) 0.059(2) Uani 1 1 d . U . . .
H31A H 0.690707 0.997192 -0.018089 0.071 Uiso 1 1 calc R . . . .
H31B H 0.728587 0.964138 0.022510 0.071 Uiso 1 1 calc R . . . .
C32 C 0.6544(4) 0.9126(7) 0.0060(3) 0.065(3) Uani 1 1 d . U . . .
H32A H 0.632381 0.898305 -0.021980 0.079 Uiso 1 1 calc R . . . .
H32B H 0.667980 0.872457 0.022478 0.079 Uiso 1 1 calc R . . . .
C33 C 0.6167(5) 0.9524(8) 0.0345(4) 0.086(4) Uani 1 1 d . U . . .
H33A H 0.604491 0.993507 0.018522 0.104 Uiso 1 1 calc R . . . .
H33B H 0.638263 0.964960 0.062989 0.104 Uiso 1 1 calc R . . . .
C34 C 0.5637(5) 0.9109(7) 0.0445(4) 0.074(3) Uani 1 1 d . U . . .
H34A H 0.545413 0.893015 0.016089 0.089 Uiso 1 1 calc R . . . .
H34B H 0.575956 0.872982 0.063849 0.089 Uiso 1 1 calc R . . . .
C35 C 0.5207(6) 0.9518(9) 0.0675(6) 0.102(5) Uani 1 1 d . U . . .
H35A H 0.506723 0.988458 0.047638 0.122 Uiso 1 1 calc R . . . .
H35B H 0.539090 0.971339 0.095387 0.122 Uiso 1 1 calc R . . . .
C36 C 0.4707(6) 0.9080(11) 0.0786(6) 0.118(6) Uani 1 1 d . U . . .
H36A H 0.484637 0.864844 0.089478 0.177 Uiso 1 1 calc GR . . . .
H36B H 0.444797 0.902064 0.051692 0.177 Uiso 1 1 calc GR . . . .
H36C H 0.451349 0.929671 0.101735 0.177 Uiso 1 1 calc GR . . . .
C37 C 0.7770(4) 0.8676(5) -0.0155(3) 0.055(2) Uani 1 1 d . U . . .
H37A H 0.792624 0.840481 -0.038542 0.066 Uiso 1 1 calc R . . . .
H37B H 0.752038 0.838712 0.000151 0.066 Uiso 1 1 calc R . . . .
C38 C 0.8256(4) 0.8905(6) 0.0187(3) 0.060(2) Uani 1 1 d . U . . .
H38A H 0.845378 0.927776 0.005950 0.072 Uiso 1 1 calc R . . . .
H38B H 0.810407 0.906415 0.046096 0.072 Uiso 1 1 calc R . . . .
C39 C 0.8669(4) 0.8339(6) 0.0306(4) 0.062(2) Uani 1 1 d . U . . .
H39A H 0.873266 0.809693 0.003038 0.075 Uiso 1 1 calc R . . . .
H39B H 0.850083 0.802594 0.050705 0.075 Uiso 1 1 calc R . . . .
C40 C 0.9238(4) 0.8577(6) 0.0537(4) 0.063(3) Uani 1 1 d . U . . .
H40A H 0.938964 0.891774 0.034613 0.075 Uiso 1 1 calc R . . . .
H40B H 0.917512 0.879028 0.082339 0.075 Uiso 1 1 calc R . . . .
C41 C 0.9674(5) 0.8034(7) 0.0629(5) 0.081(3) Uani 1 1 d . U . . .
H41A H 0.973186 0.781350 0.034394 0.098 Uiso 1 1 calc R . . . .
H41B H 0.952837 0.769959 0.082705 0.098 Uiso 1 1 calc R . . . .
C42 C 1.0241(5) 0.8289(9) 0.0848(5) 0.095(5) Uani 1 1 d . U . . .
H42A H 1.019386 0.847394 0.114228 0.142 Uiso 1 1 calc GR . . . .
H42B H 1.038229 0.863281 0.065934 0.142 Uiso 1 1 calc GR . . . .
H42C H 1.050826 0.792263 0.088077 0.142 Uiso 1 1 calc GR . . . .
C43 C 0.7800(4) 0.9764(6) -0.0549(3) 0.059(2) Uani 1 1 d . U . . .
H43A H 0.799279 0.998736 -0.028377 0.071 Uiso 1 1 calc R . . . .
H43B H 0.756429 1.009827 -0.071763 0.071 Uiso 1 1 calc R . . . .
C44 C 0.8255(4) 0.9516(6) -0.0852(3) 0.060(2) Uani 1 1 d . U . . .
H44A H 0.846308 0.914122 -0.070398 0.072 Uiso 1 1 calc R . . . .
H44B H 0.806904 0.935782 -0.114055 0.072 Uiso 1 1 calc R . . . .
C45 C 0.8675(5) 1.0087(7) -0.0939(4) 0.071(3) Uani 1 1 d . U . . .
H45A H 0.846626 1.045612 -0.109354 0.086 Uiso 1 1 calc R . . . .
H45B H 0.884944 1.025508 -0.064864 0.086 Uiso 1 1 calc R . . . .
C46 C 0.9133(5) 0.9861(8) -0.1219(4) 0.084(4) Uani 1 1 d . U . . .
H46A H 0.935325 1.025371 -0.128948 0.101 Uiso 1 1 calc R . . . .
H46B H 0.895227 0.968712 -0.150576 0.101 Uiso 1 1 calc R . . . .
C47 C 0.9539(6) 0.9334(9) -0.1014(5) 0.096(4) Uani 1 1 d . U . . .
H47A H 0.979091 0.919129 -0.123596 0.115 Uiso 1 1 calc R . . . .
H47B H 0.932871 0.894321 -0.092609 0.115 Uiso 1 1 calc R . . . .
C48 C 0.9896(8) 0.9636(10) -0.0587(6) 0.116(6) Uani 1 1 d . U . . .
H48A H 0.964642 0.976233 -0.036439 0.174 Uiso 1 1 calc GR . . . .
H48B H 1.009895 1.002695 -0.067522 0.174 Uiso 1 1 calc GR . . . .
H48C H 1.016333 0.930512 -0.045906 0.174 Uiso 1 1 calc GR . . . .
C49 C 0.7089(19) 0.8789(17) -0.0753(15) 0.049(8) Uani 0.306(14) 1 d D U P B 1
H49A H 0.735034 0.860263 -0.095317 0.059 Uiso 0.306(14) 1 calc R . P B 1
H49B H 0.690905 0.841740 -0.060900 0.059 Uiso 0.306(14) 1 calc R . P B 1
C50 C 0.6636(12) 0.9208(17) -0.1031(11) 0.049(6) Uani 0.306(14) 1 d D U P B 1
H50A H 0.681012 0.945675 -0.126343 0.058 Uiso 0.306(14) 1 calc R . P B 1
H50B H 0.647542 0.953185 -0.083321 0.058 Uiso 0.306(14) 1 calc R . P B 1
C51 C 0.6157(10) 0.8760(15) -0.1258(8) 0.050(5) Uani 0.306(14) 1 d D U P B 1
H51A H 0.598863 0.850820 -0.102417 0.060 Uiso 0.306(14) 1 calc R . P B 1
H51B H 0.632106 0.843663 -0.145470 0.060 Uiso 0.306(14) 1 calc R . P B 1
C52 C 0.5683(9) 0.9157(14) -0.1543(9) 0.051(5) Uani 0.306(14) 1 d D U P B 1
H52A H 0.551529 0.947890 -0.134822 0.062 Uiso 0.306(14) 1 calc R . P B 1
H52B H 0.584869 0.940812 -0.177928 0.062 Uiso 0.306(14) 1 calc R . P B 1
C53 C 0.5226(13) 0.8698(19) -0.1759(11) 0.057(6) Uani 0.306(14) 1 d D U P B 1
H53A H 0.540051 0.834037 -0.192147 0.069 Uiso 0.306(14) 1 calc R . P B 1
H53B H 0.497594 0.895077 -0.197773 0.069 Uiso 0.306(14) 1 calc R . P B 1
C54 C 0.4876(15) 0.839(2) -0.1403(16) 0.059(4) Uani 0.306(14) 1 d D U P B 1
H54A H 0.458922 0.809601 -0.155227 0.089 Uiso 0.306(14) 1 calc R . P B 1
H54B H 0.512213 0.812823 -0.118936 0.089 Uiso 0.306(14) 1 calc R . P B 1
H54C H 0.469792 0.873811 -0.124557 0.089 Uiso 0.306(14) 1 calc R . P B 1
C49' C 0.7051(8) 0.8984(9) -0.0815(6) 0.049(4) Uani 0.694(14) 1 d D U P B 2
H49C H 0.729995 0.877227 -0.101501 0.059 Uiso 0.694(14) 1 calc R . P B 2
H49D H 0.679488 0.863833 -0.072354 0.059 Uiso 0.694(14) 1 calc R . P B 2
C50' C 0.6696(5) 0.9515(9) -0.1089(5) 0.046(3) Uani 0.694(14) 1 d D U P B 2
H50C H 0.694086 0.978537 -0.126108 0.055 Uiso 0.694(14) 1 calc R . P B 2
H50D H 0.651911 0.981137 -0.088285 0.055 Uiso 0.694(14) 1 calc R . P B 2
C51' C 0.6235(5) 0.9178(7) -0.1415(3) 0.045(3) Uani 0.694(14) 1 d D U P B 2
H51C H 0.639998 0.879085 -0.155321 0.054 Uiso 0.694(14) 1 calc R . P B 2
H51D H 0.611442 0.949401 -0.165736 0.054 Uiso 0.694(14) 1 calc R . P B 2
C52' C 0.5707(5) 0.8945(8) -0.1194(5) 0.057(3) Uani 0.694(14) 1 d D U P B 2
H52C H 0.581830 0.860929 -0.096268 0.068 Uiso 0.694(14) 1 calc R . P B 2
H52D H 0.554426 0.932578 -0.104603 0.068 Uiso 0.694(14) 1 calc R . P B 2
C53' C 0.5265(5) 0.8649(9) -0.1543(5) 0.052(3) Uani 0.694(14) 1 d D U P B 2
H53C H 0.541968 0.825082 -0.167583 0.062 Uiso 0.694(14) 1 calc R . P B 2
H53D H 0.517292 0.897441 -0.178440 0.062 Uiso 0.694(14) 1 calc R . P B 2
C54' C 0.4721(7) 0.8458(10) -0.1333(7) 0.062(4) Uani 0.694(14) 1 d D U P B 2
H54D H 0.444992 0.827140 -0.156412 0.092 Uiso 0.694(14) 1 calc R . P B 2
H54E H 0.480882 0.812911 -0.109712 0.092 Uiso 0.694(14) 1 calc R . P B 2
H54F H 0.456224 0.885219 -0.120562 0.092 Uiso 0.694(14) 1 calc R . P B 2
N2 N 0.5334(3) 0.3733(4) 0.2568(3) 0.0535(18) Uani 1 1 d . U . . .
C55 C 0.5172(4) 0.3060(5) 0.2751(4) 0.057(2) Uani 1 1 d . U . . .
H55A H 0.478065 0.296499 0.263673 0.068 Uiso 1 1 calc R . . . .
H55B H 0.518796 0.309345 0.308035 0.068 Uiso 1 1 calc R . . . .
C56 C 0.5536(5) 0.2473(6) 0.2636(4) 0.076(3) Uani 1 1 d . U . . .
H56A H 0.593247 0.257284 0.273134 0.091 Uiso 1 1 calc R . . . .
H56B H 0.549685 0.240733 0.230816 0.091 Uiso 1 1 calc R . . . .
C57 C 0.5368(5) 0.1827(6) 0.2866(5) 0.074(3) Uani 1 1 d . U . . .
H57A H 0.499582 0.168651 0.272831 0.089 Uiso 1 1 calc R . . . .
H57B H 0.533530 0.192143 0.318462 0.089 Uiso 1 1 calc R . . . .
C58 C 0.5789(6) 0.1240(8) 0.2834(6) 0.097(4) Uani 1 1 d . U . . .
H58A H 0.565314 0.085299 0.299295 0.117 Uiso 1 1 calc R . . . .
H58B H 0.579346 0.111572 0.251669 0.117 Uiso 1 1 calc R . . . .
C59 C 0.6400(7) 0.1397(10) 0.3034(7) 0.109(5) Uani 1 1 d . U . . .
H59A H 0.655486 0.174937 0.285408 0.130 Uiso 1 1 calc R . . . .
H59B H 0.663365 0.099783 0.301428 0.130 Uiso 1 1 calc R . . . .
C60 C 0.6431(8) 0.1630(11) 0.3540(7) 0.124(6) Uani 1 1 d . U . . .
H60A H 0.618747 0.201433 0.356256 0.187 Uiso 1 1 calc GR . . . .
H60B H 0.681558 0.175008 0.364510 0.187 Uiso 1 1 calc GR . . . .
H60C H 0.630714 0.126940 0.372317 0.187 Uiso 1 1 calc GR . . . .
C61 C 0.5029(4) 0.4292(5) 0.2809(3) 0.058(2) Uani 1 1 d . U . . .
H61A H 0.513699 0.425655 0.313372 0.069 Uiso 1 1 calc R . . . .
H61B H 0.516255 0.472496 0.270959 0.069 Uiso 1 1 calc R . . . .
C62 C 0.4384(4) 0.4280(6) 0.2726(4) 0.063(2) Uani 1 1 d . U . . .
H62A H 0.426425 0.437974 0.240845 0.075 Uiso 1 1 calc R . . . .
H62B H 0.424245 0.383674 0.279504 0.075 Uiso 1 1 calc R . . . .
C63 C 0.4152(5) 0.4798(6) 0.3025(4) 0.072(3) Uani 1 1 d . U . . .
H63A H 0.434625 0.522077 0.298280 0.086 Uiso 1 1 calc R . . . .
H63B H 0.424646 0.466123 0.333909 0.086 Uiso 1 1 calc R . . . .
C64 C 0.3521(5) 0.4925(6) 0.2952(4) 0.072(3) Uani 1 1 d . U . . .
H64A H 0.342774 0.505786 0.263675 0.087 Uiso 1 1 calc R . . . .
H64B H 0.332821 0.450049 0.299388 0.087 Uiso 1 1 calc R . . . .
C65 C 0.3277(6) 0.5440(7) 0.3245(5) 0.080(3) Uani 1 1 d . U . . .
H65A H 0.337397 0.531087 0.356020 0.096 Uiso 1 1 calc R . . . .
H65B H 0.346513 0.586642 0.319962 0.096 Uiso 1 1 calc R . . . .
C66 C 0.2675(6) 0.5553(10) 0.3178(7) 0.123(7) Uani 1 1 d . U . . .
H66A H 0.255903 0.561037 0.285887 0.184 Uiso 1 1 calc GR . . . .
H66B H 0.258217 0.595133 0.333973 0.184 Uiso 1 1 calc GR . . . .
H66C H 0.248025 0.517217 0.329019 0.184 Uiso 1 1 calc GR . . . .
C67 C 0.5156(4) 0.3735(5) 0.2059(3) 0.055(2) Uani 1 1 d . U . . .
H67A H 0.537029 0.338660 0.192161 0.066 Uiso 1 1 calc R . . . .
H67B H 0.475698 0.361030 0.201138 0.066 Uiso 1 1 calc R . . . .
C68 C 0.5233(4) 0.4389(6) 0.1807(3) 0.060(2) Uani 1 1 d . U . . .
H68A H 0.563166 0.451685 0.183915 0.073 Uiso 1 1 calc R . . . .
H68B H 0.501784 0.474628 0.193532 0.073 Uiso 1 1 calc R . . . .
C69 C 0.5024(5) 0.4298(6) 0.1301(4) 0.068(3) Uani 1 1 d . U . . .
H69A H 0.518410 0.388468 0.119292 0.082 Uiso 1 1 calc R . . . .
H69B H 0.461329 0.425068 0.126949 0.082 Uiso 1 1 calc R . . . .
C70 C 0.5181(5) 0.4868(7) 0.1011(4) 0.071(3) Uani 1 1 d . U . . .
H70A H 0.505931 0.476082 0.069508 0.085 Uiso 1 1 calc R . . . .
H70B H 0.559297 0.491067 0.104044 0.085 Uiso 1 1 calc R . . . .
C71 C 0.4922(5) 0.5552(7) 0.1127(4) 0.077(3) Uani 1 1 d . U . . .
H71A H 0.451298 0.550256 0.112586 0.092 Uiso 1 1 calc R . . . .
H71B H 0.507511 0.568651 0.143085 0.092 Uiso 1 1 calc R . . . .
C72 C 0.5047(5) 0.6110(8) 0.0786(5) 0.085(4) Uani 1 1 d . U . . .
H72A H 0.544954 0.619443 0.080855 0.128 Uiso 1 1 calc GR . . . .
H72B H 0.485177 0.651636 0.085587 0.128 Uiso 1 1 calc GR . . . .
H72C H 0.491772 0.596779 0.048223 0.128 Uiso 1 1 calc GR . . . .
C73 C 0.5975(4) 0.3857(6) 0.2647(4) 0.059(2) Uani 1 1 d . U . . .
H73A H 0.605629 0.430605 0.254073 0.071 Uiso 1 1 calc R . . . .
H73B H 0.616686 0.353680 0.246581 0.071 Uiso 1 1 calc R . . . .
C74 C 0.6219(5) 0.3789(7) 0.3148(4) 0.067(3) Uani 1 1 d . U . . .
H74A H 0.616452 0.420940 0.330671 0.080 Uiso 1 1 calc R . . . .
H74B H 0.601634 0.343697 0.329336 0.080 Uiso 1 1 calc R . . . .
C75 C 0.6852(5) 0.3619(9) 0.3184(5) 0.097(4) Uani 1 1 d . U . . .
H75A H 0.705666 0.398239 0.305287 0.116 Uiso 1 1 calc R . . . .
H75B H 0.690776 0.321189 0.301173 0.116 Uiso 1 1 calc R . . . .
C76 C 0.7102(6) 0.3511(11) 0.3692(6) 0.118(5) Uani 1 1 d . U . . .
H76A H 0.711715 0.393865 0.385182 0.141 Uiso 1 1 calc R . . . .
H76B H 0.685691 0.320844 0.384170 0.141 Uiso 1 1 calc R . . . .
C77 C 0.7712(7) 0.3204(13) 0.3708(7) 0.140(6) Uani 1 1 d . U . . .
H77A H 0.770075 0.278335 0.353934 0.168 Uiso 1 1 calc R . . . .
H77B H 0.796283 0.351373 0.356979 0.168 Uiso 1 1 calc R . . . .
C78 C 0.7936(9) 0.3078(15) 0.4214(8) 0.181(10) Uani 1 1 d . U . . .
H78A H 0.831189 0.288944 0.423025 0.272 Uiso 1 1 calc R . . . .
H78B H 0.794752 0.349772 0.437714 0.272 Uiso 1 1 calc R . . . .
H78C H 0.768639 0.276999 0.434679 0.272 Uiso 1 1 calc R . . . .
N3 N 0.9501(3) 0.9784(4) 0.2645(3) 0.079(3) Uani 1 1 d D U . . .
C79 C 0.9132(4) 0.9782(6) 0.2193(4) 0.070(3) Uani 1 1 d D U . . .
H79A H 0.923847 0.939601 0.201895 0.084 Uiso 1 1 calc R . . . .
H79B H 0.873971 0.971857 0.225403 0.084 Uiso 1 1 calc R . . . .
C80 C 0.9161(6) 1.0401(7) 0.1903(4) 0.087(4) Uani 1 1 d D U . . .
H80A H 0.955474 1.049841 0.185795 0.105 Uiso 1 1 calc R . . . .
H80B H 0.900771 1.078570 0.205247 0.105 Uiso 1 1 calc R . . . .
C81 C 0.8818(6) 1.0279(7) 0.1444(5) 0.099(4) Uani 1 1 d D U . . .
H81A H 0.901476 0.994665 0.127658 0.119 Uiso 1 1 calc R . . . .
H81B H 0.845075 1.009295 0.149627 0.119 Uiso 1 1 calc R . . . .
C82 C 0.8726(8) 1.0900(8) 0.1158(6) 0.118(5) Uani 1 1 d D U . . .
H82A H 0.909188 1.108718 0.110133 0.142 Uiso 1 1 calc R . . . .
H82B H 0.852774 1.123492 0.132248 0.142 Uiso 1 1 calc R . . . .
C83 C 0.8384(10) 1.0751(10) 0.0711(7) 0.145(7) Uani 1 1 d D U . . .
H83A H 0.859957 1.044547 0.053721 0.174 Uiso 1 1 calc R . . . .
H83B H 0.803521 1.052379 0.076961 0.174 Uiso 1 1 calc R . . . .
C84 C 0.8238(16) 1.1367(13) 0.0433(10) 0.234(14) Uani 1 1 d D U . . .
H84A H 0.802105 1.124054 0.015322 0.352 Uiso 1 1 calc R . . . .
H84B H 0.801721 1.166716 0.060020 0.352 Uiso 1 1 calc R . . . .
H84C H 0.858182 1.158880 0.036770 0.352 Uiso 1 1 calc R . . . .
C85 C 1.0131(4) 0.9752(7) 0.2569(5) 0.086(4) Uani 1 1 d D U . . .
H85A H 1.022273 1.014489 0.239473 0.103 Uiso 1 1 calc R . . . .
H85B H 1.035509 0.977811 0.286318 0.103 Uiso 1 1 calc R . . . .
C86 C 1.0304(4) 0.9131(6) 0.2327(5) 0.085(4) Uani 1 1 d D U . . .
H86A H 1.016466 0.916079 0.200693 0.102 Uiso 1 1 calc R . . . .
H86B H 1.013284 0.873773 0.245319 0.102 Uiso 1 1 calc R . . . .
C87 C 1.0950(4) 0.9049(8) 0.2374(5) 0.096(5) Uani 1 1 d D U . . .
H87A H 1.111880 0.945933 0.226877 0.115 Uiso 1 1 calc R . . . .
H87B H 1.108296 0.899489 0.269406 0.115 Uiso 1 1 calc R . . . .
C88 C 1.1155(6) 0.8469(9) 0.2117(6) 0.111(6) Uani 1 1 d D U . . .
H88A H 1.156088 0.842218 0.220166 0.133 Uiso 1 1 calc R . . . .
H88B H 1.110257 0.858017 0.179582 0.133 Uiso 1 1 calc R . . . .
C89 C 1.0885(11) 0.7796(9) 0.2178(9) 0.173(11) Uani 1 1 d D U . . .
H89A H 1.105938 0.746796 0.199173 0.208 Uiso 1 1 calc R . . . .
H89B H 1.048442 0.782464 0.206594 0.208 Uiso 1 1 calc R . . . .
C90 C 1.0934(16) 0.7544(16) 0.2664(10) 0.222(16) Uani 1 1 d D U . . .
H90A H 1.126561 0.773590 0.283057 0.333 Uiso 1 1 calc GR . . . .
H90B H 1.096568 0.706085 0.266588 0.333 Uiso 1 1 calc GR . . . .
H90C H 1.060088 0.767402 0.280435 0.333 Uiso 1 1 calc GR . . . .
C91 C 0.9322(4) 0.9171(6) 0.2901(4) 0.076(3) Uani 1 1 d D U . . .
H91A H 0.893114 0.923542 0.296569 0.092 Uiso 1 1 calc R . . . .
H91B H 0.932834 0.878246 0.270138 0.092 Uiso 1 1 calc R . . . .
C92 C 0.9675(5) 0.9008(8) 0.3341(5) 0.108(5) Uani 1 1 d D U . . .
H92A H 0.962587 0.935577 0.356492 0.129 Uiso 1 1 calc R . . . .
H92B H 1.007542 0.899022 0.329201 0.129 Uiso 1 1 calc R . . . .
C93 C 0.9485(6) 0.8329(9) 0.3512(6) 0.120(6) Uani 1 1 d D U . . .
H93A H 0.910567 0.837453 0.360807 0.144 Uiso 1 1 calc R . . . .
H93B H 0.946426 0.800590 0.326391 0.144 Uiso 1 1 calc R . . . .
C94 C 0.9867(8) 0.8069(11) 0.3892(7) 0.144(6) Uani 1 1 d D U . . .
H94A H 0.985215 0.837129 0.414844 0.172 Uiso 1 1 calc R . . . .
H94B H 1.025284 0.808247 0.380531 0.172 Uiso 1 1 calc R . . . .
C95 C 0.9752(10) 0.7375(11) 0.4045(8) 0.159(7) Uani 1 1 d D U . . .
H95A H 0.981416 0.705470 0.380637 0.191 Uiso 1 1 calc R . . . .
H95B H 0.935846 0.733822 0.411008 0.191 Uiso 1 1 calc R . . . .
C96 C 1.0145(14) 0.7220(16) 0.4467(10) 0.219(13) Uani 1 1 d D U . . .
H96A H 1.007287 0.677147 0.456909 0.328 Uiso 1 1 calc R . . . .
H96B H 1.053317 0.725447 0.439977 0.328 Uiso 1 1 calc R . . . .
H96C H 1.007888 0.753711 0.470253 0.328 Uiso 1 1 calc R . . . .
C97 C 0.9409(9) 1.0391(10) 0.2947(10) 0.102(6) Uani 0.748(12) 1 d D U P C 1
H97A H 0.958329 1.028791 0.325135 0.123 Uiso 0.748(12) 1 calc R . P C 1
H97B H 0.961757 1.076823 0.283641 0.123 Uiso 0.748(12) 1 calc R . P C 1
C98 C 0.8817(10) 1.0625(12) 0.2989(10) 0.102(4) Uani 0.748(12) 1 d D U P C 1
H98A H 0.858963 1.053692 0.270290 0.123 Uiso 0.748(12) 1 calc R . P C 1
H98B H 0.882605 1.110981 0.303370 0.123 Uiso 0.748(12) 1 calc R . P C 1
C99 C 0.8517(8) 1.0310(12) 0.3370(7) 0.115(6) Uani 0.748(12) 1 d D U P C 1
H99A H 0.845996 0.983432 0.330446 0.138 Uiso 0.748(12) 1 calc R . P C 1
H99B H 0.876584 1.034560 0.365188 0.138 Uiso 0.748(12) 1 calc R . P C 1
C100 C 0.7952(10) 1.0620(12) 0.3442(8) 0.136(8) Uani 0.748(12) 1 d D U P C 1
H10A H 0.801788 1.108866 0.352640 0.163 Uiso 0.748(12) 1 calc R . P C 1
H10B H 0.771848 1.061776 0.315130 0.163 Uiso 0.748(12) 1 calc R . P C 1
C101 C 0.7613(13) 1.0308(12) 0.3787(8) 0.149(9) Uani 0.748(12) 1 d D U P C 1
H10C H 0.730682 1.061267 0.384400 0.179 Uiso 0.748(12) 1 calc R . P C 1
H10D H 0.785626 1.025504 0.406976 0.179 Uiso 0.748(12) 1 calc R . P C 1
C102 C 0.7358(16) 0.9627(13) 0.3648(10) 0.175(13) Uani 0.748(12) 1 d D U P C 1
H10E H 0.714758 0.945781 0.388500 0.262 Uiso 0.748(12) 1 calc R . P C 1
H10F H 0.710815 0.967471 0.337187 0.262 Uiso 0.748(12) 1 calc R . P C 1
H10G H 0.765827 0.931663 0.359792 0.262 Uiso 0.748(12) 1 calc R . P C 1
C97' C 0.941(2) 1.049(2) 0.284(4) 0.102(6) Uani 0.252(12) 1 d D U P C 2
H97C H 0.967796 1.055544 0.310236 0.123 Uiso 0.252(12) 1 calc R . P C 2
H97D H 0.948787 1.081929 0.261026 0.123 Uiso 0.252(12) 1 calc R . P C 2
C98' C 0.882(2) 1.061(3) 0.297(3) 0.102(4) Uani 0.252(12) 1 d D U P C 2
H98C H 0.869106 1.020868 0.311739 0.123 Uiso 0.252(12) 1 calc R . P C 2
H98D H 0.856178 1.068130 0.269331 0.123 Uiso 0.252(12) 1 calc R . P C 2
C99' C 0.879(2) 1.121(3) 0.3281(18) 0.115(6) Uani 0.252(12) 1 d D U P C 2
H99C H 0.889498 1.106522 0.359254 0.138 Uiso 0.252(12) 1 calc R . P C 2
H99D H 0.907237 1.154071 0.320746 0.138 Uiso 0.252(12) 1 calc R . P C 2
C00' C 0.822(2) 1.154(3) 0.3253(18) 0.136(8) Uani 0.252(12) 1 d D U P C 2
H00A H 0.807457 1.156353 0.293490 0.163 Uiso 0.252(12) 1 calc R . P C 2
H00B H 0.827753 1.200205 0.336097 0.163 Uiso 0.252(12) 1 calc R . P C 2
C01' C 0.779(2) 1.122(4) 0.3512(19) 0.149(9) Uani 0.252(12) 1 d D U P C 2
H01A H 0.779670 1.073254 0.345935 0.179 Uiso 0.252(12) 1 calc R . P C 2
H01B H 0.741552 1.137909 0.339486 0.179 Uiso 0.252(12) 1 calc R . P C 2
C02' C 0.788(4) 1.134(4) 0.4018(19) 0.175(13) Uani 0.252(12) 1 d D U P C 2
H02A H 0.758259 1.112065 0.416306 0.262 Uiso 0.252(12) 1 calc R . P C 2
H02B H 0.824143 1.117330 0.413818 0.262 Uiso 0.252(12) 1 calc R . P C 2
H02C H 0.785991 1.182042 0.407363 0.262 Uiso 0.252(12) 1 calc R . P C 2
O41 O 0.5792(11) 0.2310(16) 0.0363(10) 0.239(15) Uani 0.838(18) 1 d D U P . .
C103 C 0.6224(15) 0.1776(17) 0.0391(11) 0.197(13) Uani 0.838(18) 1 d D U P . .
D10A D 0.605029 0.133203 0.037380 0.236 Uiso 0.838(18) 1 calc R . P . .
D10B D 0.647750 0.180987 0.067055 0.236 Uiso 0.838(18) 1 calc R . P . .
C104 C 0.6542(12) 0.1919(19) -0.0028(12) 0.221(15) Uani 0.838(18) 1 d D U P . .
D10C D 0.651631 0.153365 -0.023215 0.265 Uiso 0.838(18) 1 calc R . P . .
D10D D 0.694019 0.201285 0.006303 0.265 Uiso 0.838(18) 1 calc R . P . .
C105 C 0.625(2) 0.254(2) -0.0267(13) 0.32(3) Uani 0.838(18) 1 d D U P . .
D10E D 0.652895 0.284189 -0.037520 0.381 Uiso 0.838(18) 1 calc R . P . .
D10F D 0.598494 0.240249 -0.052384 0.381 Uiso 0.838(18) 1 calc R . P . .
C106 C 0.593(2) 0.2894(18) 0.0094(13) 0.32(3) Uani 0.838(18) 1 d D U P . .
D10G D 0.616848 0.321382 0.027243 0.382 Uiso 0.838(18) 1 calc R . P . .
D10H D 0.558750 0.312088 -0.004135 0.382 Uiso 0.838(18) 1 calc R . P . .

loop_
_atom_site_aniso_label
_atom_site_aniso_U_11
_atom_site_aniso_U_22
_atom_site_aniso_U_33
_atom_site_aniso_U_23
_atom_site_aniso_U_13
_atom_site_aniso_U_12
W1 0.03149(16) 0.0555(2) 0.02679(16) 0.00132(13) 0.00068(12) 0.00142(14)
W2 0.02350(15) 0.0623(2) 0.03259(17) -0.00091(14) 0.00066(12) 0.00458(13)
W3 0.02205(14) 0.0551(2) 0.03424(17) -0.00431(14) 0.00404(12) -0.00371(13)
W4 0.02662(15) 0.0518(2) 0.02753(16) -0.00052(13) 0.00231(11) -0.00115(13)
W5 0.02118(14) 0.0582(2) 0.02529(15) -0.00086(13) 0.00168(11) 0.00068(12)
W6 0.02485(14) 0.0549(2) 0.02825(16) -0.00109(13) 0.00509(11) -0.00357(13)
W7 0.02768(15) 0.0620(2) 0.02407(15) -0.00484(13) -0.00022(11) 0.00110(14)
W8 0.02907(16) 0.0534(2) 0.03015(16) -0.00766(13) 0.00236(12) -0.00182(13)
W9 0.02484(14) 0.0569(2) 0.02562(15) -0.00435(13) 0.00470(11) 0.00254(13)
Hf1 0.03260(17) 0.0563(2) 0.02926(17) -0.00514(14) 0.00759(13) -0.00420(15)
P1 0.0229(7) 0.0503(10) 0.0245(8) -0.0035(7) 0.0022(6) -0.0007(7)
Si1 0.0297(9) 0.0513(11) 0.0305(9) -0.0010(8) 0.0044(7) -0.0025(8)
Si2 0.0252(8) 0.0593(12) 0.0358(10) -0.0046(9) 0.0089(7) 0.0022(8)
Si3 0.0299(9) 0.0596(12) 0.0260(9) 0.0000(8) 0.0038(7) -0.0035(8)
O1 0.043(3) 0.070(4) 0.034(3) 0.004(3) 0.005(2) 0.000(3)
O2 0.035(3) 0.073(4) 0.046(3) 0.005(3) 0.004(2) 0.003(3)
O3 0.028(2) 0.064(4) 0.048(3) -0.007(3) 0.006(2) -0.002(2)
O4 0.033(3) 0.066(4) 0.033(3) -0.004(2) 0.002(2) 0.000(2)
O5 0.028(2) 0.071(4) 0.033(3) 0.001(2) 0.002(2) -0.004(2)
O6 0.028(2) 0.065(3) 0.036(3) -0.004(2) 0.008(2) -0.005(2)
O7 0.034(3) 0.074(4) 0.033(3) -0.004(3) -0.003(2) -0.001(3)
O8 0.038(3) 0.067(4) 0.037(3) -0.011(3) 0.006(2) -0.001(3)
O9 0.035(3) 0.064(3) 0.031(3) -0.006(2) 0.004(2) 0.006(2)
O10 0.031(2) 0.059(3) 0.030(2) 0.002(2) 0.0042(19) 0.006(2)
O11 0.036(3) 0.056(3) 0.028(2) 0.006(2) 0.005(2) 0.000(2)
O12 0.026(2) 0.072(4) 0.023(2) 0.005(2) 0.0022(18) 0.004(2)
O13 0.022(2) 0.050(3) 0.025(2) -0.0005(19) 0.0008(17) 0.0008(19)
O14 0.036(3) 0.054(3) 0.037(3) 0.005(2) 0.003(2) 0.003(2)
O15 0.023(2) 0.069(4) 0.034(3) -0.010(2) -0.0018(19) 0.001(2)
O16 0.023(2) 0.049(3) 0.026(2) 0.0006(19) 0.0027(17) 0.0059(19)
O17 0.031(2) 0.063(3) 0.033(3) 0.000(2) -0.002(2) 0.003(2)
O18 0.029(2) 0.059(3) 0.040(3) 0.003(2) 0.005(2) 0.004(2)
O19 0.036(3) 0.056(3) 0.030(2) -0.009(2) 0.012(2) -0.008(2)
O20 0.028(2) 0.060(3) 0.032(3) -0.004(2) 0.0062(19) -0.005(2)
O21 0.028(2) 0.061(3) 0.038(3) 0.000(2) 0.006(2) -0.004(2)
O22 0.034(2) 0.053(3) 0.028(2) -0.002(2) 0.0033(19) 0.008(2)
O23 0.019(2) 0.049(3) 0.024(2) -0.0061(19) 0.0038(16) -0.0049(18)
O24 0.031(2) 0.054(3) 0.029(2) 0.001(2) 0.0036(19) -0.001(2)
O25 0.029(2) 0.054(3) 0.028(2) 0.000(2) 0.0065(19) -0.003(2)
O26 0.021(2) 0.064(3) 0.029(2) -0.008(2) 0.0039(18) -0.002(2)
O27 0.026(2) 0.055(3) 0.032(3) 0.000(2) 0.0057(19) 0.002(2)
O28 0.025(2) 0.060(3) 0.028(2) 0.000(2) -0.0003(18) -0.003(2)
O29 0.024(2) 0.064(3) 0.029(2) 0.004(2) 0.0034(18) 0.002(2)
O30 0.032(2) 0.055(3) 0.031(3) -0.003(2) 0.0008(19) -0.005(2)
O31 0.030(2) 0.071(4) 0.025(2) -0.009(2) 0.0032(19) -0.003(2)
O32 0.032(3) 0.067(3) 0.026(2) -0.010(2) 0.0048(19) -0.003(2)
O33 0.021(2) 0.048(3) 0.026(2) -0.0050(19) 0.0004(17) 0.0001(18)
O34 0.029(2) 0.058(3) 0.030(2) -0.004(2) 0.0024(19) 0.007(2)
O35 0.033(2) 0.054(3) 0.030(2) -0.001(2) 0.005(2) -0.006(2)
O36 0.033(3) 0.057(3) 0.046(3) -0.007(2) 0.005(2) 0.000(2)
O37 0.038(3) 0.054(3) 0.034(3) 0.003(2) 0.007(2) -0.002(2)
O38 0.049(3) 0.051(3) 0.053(3) -0.003(3) 0.017(3) 0.004(3)
O39 0.042(3) 0.065(4) 0.034(3) -0.004(2) 0.018(2) 0.005(3)
O40 0.056(4) 0.073(4) 0.035(3) -0.012(3) -0.005(3) -0.005(3)
C1 0.043(4) 0.056(5) 0.048(5) -0.003(4) 0.017(4) -0.003(4)
C2 0.054(5) 0.061(6) 0.063(6) 0.009(4) 0.010(4) -0.007(4)
C3 0.063(7) 0.067(7) 0.112(11) 0.018(7) 0.007(7) -0.013(5)
C4 0.077(8) 0.057(6) 0.111(10) -0.003(6) 0.025(7) -0.021(6)
C5 0.062(6) 0.075(7) 0.078(7) -0.006(6) 0.010(5) -0.023(5)
C6 0.049(5) 0.066(6) 0.057(6) -0.004(4) 0.005(4) -0.008(4)
C7 0.027(3) 0.077(6) 0.037(4) -0.001(4) 0.011(3) 0.015(3)
C8 0.046(5) 0.079(7) 0.076(7) 0.004(5) 0.033(5) 0.013(5)
C9 0.059(6) 0.095(9) 0.126(12) 0.025(8) 0.061(7) 0.016(6)
C10 0.059(6) 0.103(9) 0.070(7) 0.007(6) 0.035(5) 0.033(6)
C11 0.050(5) 0.084(7) 0.053(5) -0.009(5) 0.012(4) 0.022(5)
C12 0.039(4) 0.076(6) 0.056(5) -0.008(5) 0.013(4) 0.010(4)
C13 0.046(4) 0.063(5) 0.029(4) 0.002(3) 0.000(3) -0.011(4)
C14 0.059(5) 0.091(7) 0.021(4) 0.002(4) -0.003(3) 0.006(5)
C15 0.059(6) 0.106(9) 0.044(5) 0.013(5) -0.014(4) -0.003(6)
C16 0.098(9) 0.120(10) 0.027(4) 0.012(5) -0.007(5) -0.036(8)
C17 0.100(10) 0.143(12) 0.027(5) 0.002(6) 0.017(5) -0.044(9)
C18 0.065(6) 0.125(10) 0.037(5) -0.011(5) 0.020(4) -0.036(6)
C19 0.089(8) 0.073(7) 0.094(9) 0.000(6) 0.055(7) 0.015(6)
C20 0.115(12) 0.083(9) 0.147(16) -0.018(9) 0.068(11) -0.015(8)
C21 0.102(11) 0.139(14) 0.152(17) 0.084(13) 0.052(11) 0.059(11)
C22 0.153(16) 0.090(10) 0.156(17) -0.002(10) 0.106(14) 0.023(10)
C23 0.042(4) 0.058(5) 0.058(5) 0.006(4) 0.014(4) -0.003(4)
C24 0.099(10) 0.098(9) 0.081(9) 0.012(7) 0.054(8) -0.005(7)
C25 0.081(12) 0.085(9) 0.065(10) 0.007(7) 0.041(9) 0.017(9)
C25' 0.081(12) 0.085(9) 0.065(10) 0.007(7) 0.041(9) 0.017(9)
C26 0.049(5) 0.091(7) 0.047(5) -0.006(5) 0.021(4) 0.010(5)
C27 0.045(5) 0.110(10) 0.084(8) -0.024(7) -0.001(5) -0.008(6)
C28 0.067(8) 0.158(15) 0.084(10) -0.019(10) -0.009(7) -0.013(9)
C29 0.094(11) 0.184(18) 0.067(9) -0.038(10) -0.002(8) -0.034(11)
C30 0.103(10) 0.152(13) 0.039(6) -0.011(7) 0.004(6) -0.047(10)
N1 0.035(3) 0.090(6) 0.036(4) -0.002(4) 0.000(3) -0.004(3)
C31 0.047(5) 0.103(8) 0.025(4) -0.011(4) -0.002(3) 0.009(5)
C32 0.040(4) 0.118(9) 0.038(5) 0.000(5) 0.006(4) 0.005(5)
C33 0.052(6) 0.152(13) 0.055(6) -0.019(7) 0.008(5) 0.022(7)
C34 0.054(6) 0.111(9) 0.059(6) -0.004(6) 0.013(5) 0.005(6)
C35 0.070(8) 0.152(14) 0.087(10) -0.031(9) 0.026(7) 0.007(8)
C36 0.060(7) 0.204(19) 0.096(11) 0.006(11) 0.040(7) 0.031(10)
C37 0.042(4) 0.081(6) 0.043(5) 0.002(4) 0.014(4) 0.003(4)
C38 0.043(5) 0.099(8) 0.038(5) -0.001(5) 0.005(4) -0.004(5)
C39 0.053(5) 0.076(7) 0.059(6) -0.004(5) 0.010(4) 0.003(5)
C40 0.049(5) 0.085(7) 0.055(6) 0.011(5) 0.006(4) -0.001(5)
C41 0.066(7) 0.091(9) 0.089(9) 0.004(7) 0.017(6) 0.008(6)
C42 0.046(6) 0.137(12) 0.102(10) 0.035(9) 0.011(6) 0.007(7)
C43 0.052(5) 0.081(7) 0.043(5) -0.004(4) -0.004(4) -0.003(5)
C44 0.044(5) 0.091(7) 0.042(5) 0.002(5) -0.006(4) -0.006(5)
C45 0.067(6) 0.099(8) 0.046(5) -0.004(5) -0.002(5) -0.031(6)
C46 0.060(6) 0.141(12) 0.050(6) 0.009(7) -0.006(5) -0.034(7)
C47 0.069(8) 0.141(13) 0.077(9) 0.004(9) 0.008(6) -0.009(8)
C48 0.106(12) 0.147(15) 0.087(11) 0.009(10) -0.026(9) -0.003(11)
C49 0.039(10) 0.067(17) 0.041(13) -0.001(13) 0.003(9) -0.004(12)
C50 0.044(9) 0.074(14) 0.027(10) -0.005(11) 0.003(8) 0.003(10)
C51 0.041(8) 0.088(12) 0.023(9) -0.007(9) 0.010(7) 0.000(8)
C52 0.034(8) 0.083(13) 0.038(11) -0.001(10) 0.007(7) -0.005(8)
C53 0.042(10) 0.077(13) 0.053(14) 0.001(12) 0.004(9) -0.008(10)
C54 0.029(8) 0.090(9) 0.059(9) 0.005(8) 0.008(8) 0.000(8)
C49' 0.034(6) 0.077(10) 0.036(7) -0.001(7) 0.003(4) -0.004(7)
C50' 0.034(5) 0.065(9) 0.038(6) -0.006(6) 0.001(4) -0.005(5)
C51' 0.038(5) 0.076(8) 0.021(5) -0.001(5) 0.004(4) -0.008(5)
C52' 0.032(5) 0.088(9) 0.050(6) 0.000(6) 0.005(4) -0.007(5)
C53' 0.025(5) 0.080(7) 0.050(7) 0.001(7) 0.006(5) 0.001(4)
C54' 0.029(7) 0.097(9) 0.060(8) 0.012(7) 0.012(6) -0.001(6)
N2 0.044(4) 0.072(5) 0.047(4) -0.004(3) 0.014(3) -0.023(3)
C55 0.050(5) 0.065(6) 0.058(5) -0.002(4) 0.020(4) -0.014(4)
C56 0.072(7) 0.090(8) 0.072(7) -0.016(6) 0.036(6) -0.025(6)
C57 0.077(7) 0.065(6) 0.085(8) -0.010(6) 0.036(6) -0.010(5)
C58 0.089(10) 0.099(10) 0.108(12) -0.011(9) 0.031(8) -0.009(8)
C59 0.090(11) 0.117(13) 0.121(14) -0.003(10) 0.023(9) 0.010(9)
C60 0.095(12) 0.136(15) 0.145(18) 0.001(13) 0.024(11) -0.007(11)
C61 0.058(5) 0.070(6) 0.047(5) -0.005(4) 0.015(4) -0.016(5)
C62 0.057(6) 0.073(6) 0.060(6) -0.006(5) 0.016(5) -0.016(5)
C63 0.072(7) 0.077(7) 0.067(7) -0.011(5) 0.005(5) -0.012(6)
C64 0.063(6) 0.083(7) 0.074(7) -0.019(6) 0.027(5) -0.027(6)
C65 0.080(8) 0.077(8) 0.084(9) -0.014(6) 0.012(6) 0.005(6)
C66 0.066(8) 0.140(14) 0.168(18) -0.071(13) 0.048(10) -0.015(9)
C67 0.050(5) 0.077(6) 0.038(4) -0.006(4) 0.010(4) -0.031(4)
C68 0.051(5) 0.091(7) 0.040(5) -0.005(4) 0.009(4) -0.020(5)
C69 0.064(6) 0.090(8) 0.051(6) -0.004(5) 0.003(5) -0.021(6)
C70 0.060(6) 0.107(9) 0.045(5) -0.002(5) -0.002(4) -0.003(6)
C71 0.048(5) 0.107(9) 0.073(7) -0.013(7) -0.007(5) -0.015(6)
C72 0.065(7) 0.113(10) 0.072(8) 0.007(7) -0.018(6) -0.019(7)
C73 0.038(4) 0.081(7) 0.060(6) 0.002(5) 0.010(4) -0.016(4)
C74 0.059(6) 0.091(8) 0.052(6) -0.001(5) 0.010(4) -0.018(5)
C75 0.052(6) 0.163(12) 0.074(8) 0.021(8) -0.002(5) -0.039(7)
C76 0.066(7) 0.194(13) 0.089(9) 0.029(9) -0.013(7) -0.035(8)
C77 0.076(9) 0.226(16) 0.113(11) 0.050(12) -0.017(8) -0.018(11)
C78 0.100(13) 0.30(3) 0.137(17) 0.087(18) -0.032(12) -0.026(16)
N3 0.041(4) 0.087(7) 0.104(8) -0.034(6) -0.012(5) -0.017(4)
C79 0.040(5) 0.083(7) 0.086(8) -0.025(6) 0.000(5) -0.016(5)
C80 0.067(7) 0.102(10) 0.094(10) -0.013(8) 0.009(7) -0.028(7)
C81 0.055(6) 0.112(10) 0.125(11) -0.026(9) -0.022(7) -0.011(7)
C82 0.101(10) 0.118(10) 0.129(12) -0.012(9) -0.027(9) -0.010(8)
C83 0.140(13) 0.140(13) 0.140(14) -0.003(11) -0.060(11) -0.006(11)
C84 0.30(3) 0.18(2) 0.20(2) 0.01(2) -0.11(2) -0.01(2)
C85 0.037(5) 0.103(9) 0.115(11) -0.008(8) -0.007(6) -0.026(6)
C86 0.037(5) 0.094(9) 0.126(11) -0.012(8) 0.014(6) -0.025(5)
C87 0.040(5) 0.138(13) 0.111(11) 0.014(10) 0.006(6) -0.005(7)
C88 0.061(8) 0.163(17) 0.111(13) 0.021(11) 0.019(8) 0.026(9)
C89 0.16(2) 0.125(18) 0.24(3) 0.029(19) 0.08(2) 0.048(16)
C90 0.28(4) 0.21(3) 0.19(3) 0.06(3) 0.07(3) -0.01(3)
C91 0.041(5) 0.099(9) 0.089(8) -0.029(7) 0.004(5) -0.012(5)
C92 0.054(7) 0.151(14) 0.118(12) -0.025(11) 0.008(7) -0.043(8)
C93 0.060(8) 0.179(15) 0.118(12) 0.013(11) -0.007(8) -0.011(9)
C94 0.101(11) 0.191(15) 0.141(13) 0.003(12) 0.023(10) -0.025(11)
C95 0.127(14) 0.194(17) 0.164(16) -0.009(15) 0.045(12) -0.021(14)
C96 0.21(3) 0.24(3) 0.20(3) -0.01(2) 0.01(2) 0.02(2)
C97 0.082(7) 0.098(9) 0.117(15) -0.063(9) -0.034(8) -0.003(7)
C98 0.096(8) 0.099(9) 0.107(9) -0.044(7) -0.013(7) 0.016(7)
C99 0.117(12) 0.140(16) 0.081(11) -0.032(10) -0.023(8) 0.034(11)
C100 0.168(18) 0.154(18) 0.090(14) 0.014(13) 0.038(13) 0.075(14)
C101 0.23(3) 0.126(16) 0.097(16) -0.001(12) 0.060(17) 0.038(16)
C102 0.26(4) 0.16(2) 0.12(2) -0.059(17) 0.09(2) 0.007(19)
C97' 0.082(7) 0.098(9) 0.117(15) -0.063(9) -0.034(8) -0.003(7)
C98' 0.096(8) 0.099(9) 0.107(9) -0.044(7) -0.013(7) 0.016(7)
C99' 0.117(12) 0.140(16) 0.081(11) -0.032(10) -0.023(8) 0.034(11)
C00' 0.168(18) 0.154(18) 0.090(14) 0.014(13) 0.038(13) 0.075(14)
C01' 0.23(3) 0.126(16) 0.097(16) -0.001(12) 0.060(17) 0.038(16)
C02' 0.26(4) 0.16(2) 0.12(2) -0.059(17) 0.09(2) 0.007(19)
O41 0.142(19) 0.38(4) 0.19(2) 0.11(2) 0.012(15) 0.037(19)
C103 0.18(3) 0.25(3) 0.16(3) -0.04(2) 0.03(2) -0.01(2)
C104 0.12(2) 0.36(5) 0.18(3) 0.01(3) -0.003(17) -0.06(2)
C105 0.26(6) 0.50(8) 0.20(4) 0.09(4) 0.08(4) 0.08(5)
C106 0.35(6) 0.46(5) 0.16(3) 0.18(4) 0.12(4) 0.13(4)

loop_
_atom_type_symbol
_atom_type_description
_atom_type_scat_dispersion_real
_atom_type_scat_dispersion_imag
_atom_type_scat_source
C C 0.0181 0.0091 'International Tables Vol C Tables 4.2.6.8 and 6.1.1.4'
H H 0.0000 0.0000 'International Tables Vol C Tables 4.2.6.8 and 6.1.1.4'
D D 0.0000 0.0000 'International Tables Vol C Tables 4.2.6.8 and 6.1.1.4'
Hf Hf -6.1794 4.9776 'International Tables Vol C Tables 4.2.6.8 and 6.1.1.4'
N N 0.0311 0.0180 'International Tables Vol C Tables 4.2.6.8 and 6.1.1.4'
O O 0.0492 0.0322 'International Tables Vol C Tables 4.2.6.8 and 6.1.1.4'
P P 0.2955 0.4335 'International Tables Vol C Tables 4.2.6.8 and 6.1.1.4'
Si Si 0.2541 0.3302 'International Tables Vol C Tables 4.2.6.8 and 6.1.1.4'
W W -5.4734 5.5774 'International Tables Vol C Tables 4.2.6.8 and 6.1.1.4'

loop_
_exptl_crystal_face_index_h
_exptl_crystal_face_index_k
_exptl_crystal_face_index_l
_exptl_crystal_face_perp_dist
-11 9 -2 0.0228
11 -9 2 0.0228
8 6 -15 0.0403
-8 -6 15 0.0403
4 10 10 0.0265
-4 -10 -10 0.0265

loop_
_geom_angle_atom_site_label_1
_geom_angle_atom_site_label_2
_geom_angle_atom_site_label_3
_geom_angle
_geom_angle_site_symmetry_1
_geom_angle_site_symmetry_3
_geom_angle_publ_flag
O1 W1 O10 101.6(3) . . ?
O1 W1 O11 99.6(2) . . ?
O1 W1 O12 99.6(3) . . ?
O1 W1 O13 172.3(2) . . ?
O1 W1 O14 99.7(3) . . ?
O10 W1 O11 158.6(2) . . ?
O10 W1 O12 86.0(2) . . ?
O10 W1 O13 85.62(19) . . ?
O10 W1 O14 90.4(2) . . ?
O11 W1 O12 88.1(2) . . ?
O11 W1 O13 73.26(19) . . ?
O11 W1 O14 88.4(2) . . ?
O12 W1 O13 83.21(19) . . ?
O14 W1 O12 160.6(2) . . ?
O14 W1 O13 77.5(2) . . ?
O2 W2 O10 102.2(3) . . ?
O2 W2 O15 101.7(3) . . ?
O2 W2 O16 174.7(2) . . ?
O2 W2 O17 99.4(3) . . ?
O2 W2 O18 99.3(3) . . ?
O10 W2 O15 156.1(2) . . ?
O10 W2 O16 82.9(2) . . ?
O10 W2 O17 85.9(2) . . ?
O10 W2 O18 88.7(2) . . ?
O15 W2 O16 73.23(19) . . ?
O15 W2 O17 89.2(2) . . ?
O15 W2 O18 88.5(2) . . ?
O17 W2 O16 82.39(19) . . ?
O17 W2 O18 161.3(2) . . ?
O18 W2 O16 79.18(19) . . ?
O3 W3 O15 99.7(3) . . ?
O3 W3 O16 173.4(2) . . ?
O3 W3 O19 101.3(3) . . ?
O3 W3 O20 100.2(3) . . ?
O3 W3 O21 99.8(2) . . ?
O15 W3 O16 74.3(2) . . ?
O15 W3 O20 87.3(2) . . ?
O19 W3 O15 158.9(2) . . ?
O19 W3 O16 84.89(19) . . ?
O19 W3 O20 86.7(2) . . ?
O19 W3 O21 90.2(2) . . ?
O20 W3 O16 82.4(2) . . ?
O21 W3 O15 88.5(2) . . ?
O21 W3 O16 77.6(2) . . ?
O21 W3 O20 160.0(2) . . ?
O4 W4 O19 102.1(2) . . ?
O4 W4 O22 100.8(2) . . ?
O4 W4 O23 174.6(2) . . ?
O4 W4 O24 99.5(2) . . ?
O4 W4 O25 99.9(2) . . ?
O19 W4 O22 157.1(2) . . ?
O19 W4 O23 83.3(2) . . ?
O19 W4 O25 90.2(2) . . ?
O22 W4 O23 73.86(19) . . ?
O24 W4 O19 87.1(2) . . ?
O24 W4 O22 87.7(2) . . ?
O24 W4 O23 81.4(2) . . ?
O24 W4 O25 160.5(2) . . ?
O25 W4 O22 87.3(2) . . ?
O25 W4 O23 79.14(19) . . ?
O5 W5 O22 100.5(3) . . ?
O5 W5 O23 174.0(2) . . ?
O5 W5 O26 101.4(2) . . ?
O5 W5 O27 99.8(2) . . ?
O5 W5 O28 100.6(2) . . ?
O22 W5 O23 73.81(19) . . ?
O26 W5 O22 158.1(2) . . ?
O26 W5 O23 84.35(18) . . ?
O26 W5 O27 85.7(2) . . ?
O26 W5 O28 88.9(2) . . ?
O27 W5 O22 89.2(2) . . ?
O27 W5 O23 82.20(18) . . ?
O27 W5 O28 159.6(2) . . ?
O28 W5 O22 88.4(2) . . ?
O28 W5 O23 77.66(18) . . ?
O6 W6 O11 100.2(2) . . ?
O6 W6 O13 173.0(2) . . ?
O6 W6 O26 102.0(2) . . ?
O6 W6 O29 99.5(2) . . ?
O6 W6 O30 99.2(2) . . ?
O11 W6 O13 72.99(19) . . ?
O26 W6 O11 157.7(2) . . ?
O26 W6 O13 84.88(18) . . ?
O26 W6 O29 86.7(2) . . ?
O26 W6 O30 91.8(2) . . ?
O29 W6 O11 87.6(2) . . ?
O29 W6 O13 81.73(19) . . ?
O30 W6 O11 86.8(2) . . ?
O30 W6 O13 79.41(19) . . ?
O30 W6 O29 161.1(2) . . ?
O7 W7 O12 102.0(3) . . ?
O7 W7 O17 103.0(2) . . ?
O7 W7 O31 102.3(3) . . ?
O7 W7 O32 100.6(2) . . ?
O7 W7 O33 170.6(2) . . ?
O12 W7 O31 155.7(2) . . ?
O12 W7 O32 88.3(2) . . ?
O12 W7 O33 83.68(19) . . ?
O17 W7 O12 85.4(2) . . ?
O17 W7 O31 88.5(2) . . ?
O17 W7 O32 156.4(2) . . ?
O17 W7 O33 84.81(19) . . ?
O31 W7 O33 72.38(19) . . ?
O32 W7 O31 88.0(2) . . ?
O32 W7 O33 71.91(19) . . ?
O8 W8 O20 101.6(2) . . ?
O8 W8 O24 101.4(3) . . ?
O8 W8 O31 100.8(3) . . ?
O8 W8 O33 170.8(2) . . ?
O8 W8 O34 100.8(2) . . ?
O20 W8 O24 84.9(2) . . ?
O20 W8 O31 89.4(2) . . ?
O20 W8 O33 85.3(2) . . ?
O20 W8 O34 157.6(2) . . ?
O24 W8 O31 157.8(2) . . ?
O24 W8 O33 85.1(2) . . ?
O24 W8 O34 89.0(2) . . ?
O31 W8 O33 73.0(2) . . ?
O34 W8 O31 88.1(2) . . ?
O34 W8 O33 72.6(2) . . ?
O9 W9 O27 101.6(2) . . ?
O9 W9 O29 101.9(3) . . ?
O9 W9 O32 100.8(2) . . ?
O9 W9 O33 171.3(2) . . ?
O9 W9 O34 101.5(3) . . ?
O27 W9 O32 157.5(2) . . ?
O27 W9 O33 85.05(18) . . ?
O27 W9 O34 88.5(2) . . ?
O29 W9 O27 84.8(2) . . ?
O29 W9 O32 89.2(2) . . ?
O29 W9 O33 84.16(19) . . ?
O29 W9 O34 156.5(2) . . ?
O32 W9 O33 72.75(19) . . ?
O32 W9 O34 88.4(2) . . ?
O34 W9 O33 72.85(19) . . ?
O35 Hf1 O36 98.7(2) . . ?
O35 Hf1 O37 100.3(2) . . ?
O35 Hf1 O38 95.8(2) . . ?
O35 Hf1 O39 174.2(2) . . ?
O35 Hf1 O40 87.7(2) . . ?
O36 Hf1 O37 97.3(2) . . ?
O36 Hf1 O38 98.7(2) . . ?
O36 Hf1 O39 86.4(2) . . ?
O36 Hf1 O40 173.5(2) . . ?
O37 Hf1 O39 81.7(2) . . ?
O37 Hf1 O40 80.2(2) . . ?
O38 Hf1 O37 155.3(2) . . ?
O38 Hf1 O39 80.6(2) . . ?
O38 Hf1 O40 81.7(3) . . ?
O40 Hf1 O39 87.2(2) . . ?
O13 P1 O33 106.5(3) . . ?
O16 P1 O13 111.7(3) . . ?
O16 P1 O33 107.0(3) . . ?
O23 P1 O13 111.7(3) . . ?
O23 P1 O16 112.3(3) . . ?
O23 P1 O33 107.1(3) . . ?
O14 Si1 O30 109.1(3) . . ?
O14 Si1 C1 105.1(4) . . ?
O30 Si1 C1 107.6(3) . . ?
O35 Si1 O14 113.5(3) . . ?
O35 Si1 O30 110.3(3) . . ?
O35 Si1 C1 110.9(3) . . ?
O18 Si2 C7 110.0(3) . . ?
O21 Si2 O18 108.3(3) . . ?
O21 Si2 C7 105.6(4) . . ?
O36 Si2 O18 111.0(3) . . ?
O36 Si2 O21 113.1(3) . . ?
O36 Si2 C7 108.6(4) . . ?
O25 Si3 C13 108.2(3) . . ?
O28 Si3 O25 107.5(3) . . ?
O28 Si3 C13 104.3(3) . . ?
O37 Si3 O25 111.4(3) . . ?
O37 Si3 O28 113.5(3) . . ?
O37 Si3 C13 111.5(4) . . ?
W2 O10 W1 150.7(3) . . ?
W1 O11 W6 122.2(3) . . ?
W7 O12 W1 150.3(3) . . ?
W1 O13 W6 91.06(17) . . ?
P1 O13 W1 127.4(3) . . ?
P1 O13 W6 128.3(3) . . ?
Si1 O14 W1 135.1(3) . . ?
W2 O15 W3 121.9(3) . . ?
W3 O16 W2 90.02(16) . . ?
P1 O16 W2 128.8(3) . . ?
P1 O16 W3 128.1(3) . . ?
W7 O17 W2 152.1(3) . . ?
Si2 O18 W2 132.8(3) . . ?
W3 O19 W4 149.7(3) . . ?
W8 O20 W3 150.8(3) . . ?
Si2 O21 W3 134.5(3) . . ?
W5 O22 W4 121.7(3) . . ?
W4 O23 W5 90.07(17) . . ?
P1 O23 W4 128.8(3) . . ?
P1 O23 W5 128.4(3) . . ?
W4 O24 W8 151.2(3) . . ?
Si3 O25 W4 134.5(3) . . ?
W6 O26 W5 150.0(3) . . ?
W5 O27 W9 151.6(3) . . ?
Si3 O28 W5 135.4(3) . . ?
W9 O29 W6 151.4(3) . . ?
Si1 O30 W6 134.7(3) . . ?
W8 O31 W7 123.8(3) . . ?
W7 O32 W9 124.6(3) . . ?
W8 O33 W7 90.77(15) . . ?
W9 O33 W7 90.72(16) . . ?
W9 O33 W8 90.97(16) . . ?
P1 O33 W7 125.4(3) . . ?
P1 O33 W8 123.5(3) . . ?
P1 O33 W9 125.2(2) . . ?
W8 O34 W9 123.5(3) . . ?
Si1 O35 Hf1 168.5(3) . . ?
Si2 O36 Hf1 170.3(4) . . ?
Si3 O37 Hf1 174.7(3) . . ?
C19 O38 Hf1 150.7(6) . . ?
C23 O39 Hf1 120.4(5) . . ?
C26 O39 Hf1 128.0(6) . . ?
C26 O39 C23 107.0(7) . . ?
C27 O40 Hf1 120.6(6) . . ?
C30 O40 Hf1 127.8(7) . . ?
C30 O40 C27 108.1(9) . . ?
C2 C1 Si1 120.7(7) . . ?
C6 C1 Si1 122.3(8) . . ?
C6 C1 C2 117.0(9) . . ?
C1 C2 H2 119.2 . . ?
C3 C2 C1 121.5(10) . . ?
C3 C2 H2 119.2 . . ?
C2 C3 H3 120.1 . . ?
C2 C3 C4 119.8(12) . . ?
C4 C3 H3 120.1 . . ?
C3 C4 H4 120.0 . . ?
C5 C4 C3 120.0(11) . . ?
C5 C4 H4 120.0 . . ?
C4 C5 H5 120.3 . . ?
C4 C5 C6 119.5(11) . . ?
C6 C5 H5 120.3 . . ?
C1 C6 C5 122.1(10) . . ?
C1 C6 H6 118.9 . . ?
C5 C6 H6 118.9 . . ?
C8 C7 Si2 121.3(7) . . ?
C12 C7 Si2 120.7(7) . . ?
C12 C7 C8 118.0(8) . . ?
C7 C8 H8 119.6 . . ?
C7 C8 C9 120.8(11) . . ?
C9 C8 H8 119.6 . . ?
C8 C9 H9 120.4 . . ?
C10 C9 C8 119.3(12) . . ?
C10 C9 H9 120.4 . . ?
C9 C10 H10 119.2 . . ?
C9 C10 C11 121.7(9) . . ?
C11 C10 H10 119.2 . . ?
C10 C11 H11 120.6 . . ?
C10 C11 C12 118.7(10) . . ?
C12 C11 H11 120.6 . . ?
C7 C12 C11 121.3(10) . . ?
C7 C12 H12 119.3 . . ?
C11 C12 H12 119.3 . . ?
C14 C13 Si3 120.2(6) . . ?
C18 C13 Si3 123.0(8) . . ?
C18 C13 C14 116.7(8) . . ?
C13 C14 H14 119.4 . . ?
C15 C14 C13 121.2(9) . . ?
C15 C14 H14 119.4 . . ?
C14 C15 H15 119.7 . . ?
C16 C15 C14 120.6(11) . . ?
C16 C15 H15 119.7 . . ?
C15 C16 H16 120.3 . . ?
C15 C16 C17 119.4(9) . . ?
C17 C16 H16 120.3 . . ?
C16 C17 H17 120.1 . . ?
C18 C17 C16 119.8(10) . . ?
C18 C17 H17 120.1 . . ?
C13 C18 H18 118.9 . . ?
C17 C18 C13 122.3(11) . . ?
C17 C18 H18 118.9 . . ?
O38 C19 C20 109.1(11) . . ?
O38 C19 C21 108.7(12) . . ?
O38 C19 C22 110.2(11) . . ?
C21 C19 C20 108.6(13) . . ?
C21 C19 C22 112.4(14) . . ?
C22 C19 C20 107.8(13) . . ?
C19 C20 H20A 109.5 . . ?
C19 C20 H20B 109.5 . . ?
C19 C20 H20C 109.5 . . ?
H20A C20 H20B 109.5 . . ?
H20A C20 H20C 109.5 . . ?
H20B C20 H20C 109.5 . . ?
C19 C21 H21A 109.5 . . ?
C19 C21 H21B 109.5 . . ?
C19 C21 H21C 109.5 . . ?
H21A C21 H21B 109.5 . . ?
H21A C21 H21C 109.5 . . ?
H21B C21 H21C 109.5 . . ?
C19 C22 H22A 109.5 . . ?
C19 C22 H22B 109.5 . . ?
C19 C22 H22C 109.5 . . ?
H22A C22 H22B 109.5 . . ?
H22A C22 H22C 109.5 . . ?
H22B C22 H22C 109.5 . . ?
O39 C23 D23A 110.6 . . ?
O39 C23 D23B 110.6 . . ?
O39 C23 C24 105.8(8) . . ?
D23A C23 D23B 108.7 . . ?
C24 C23 D23A 110.6 . . ?
C24 C23 D23B 110.6 . . ?
C23 C24 D24A 110.6 . . ?
C23 C24 D24B 110.6 . . ?
C23 C24 D24C 111.3 . . ?
C23 C24 D24D 111.3 . . ?
D24A C24 D24B 108.7 . . ?
D24C C24 D24D 109.2 . . ?
C25 C24 C23 105.9(9) . . ?
C25 C24 D24A 110.6 . . ?
C25 C24 D24B 110.6 . . ?
C25' C24 C23 102.2(14) . . ?
C25' C24 D24C 111.3 . . ?
C25' C24 D24D 111.3 . . ?
C24 C25 D25A 110.8 . . ?
C24 C25 D25B 110.8 . . ?
C24 C25 C26 104.6(11) . . ?
D25A C25 D25B 108.9 . . ?
C26 C25 D25A 110.8 . . ?
C26 C25 D25B 110.8 . . ?
C24 C25' D25C 110.8 . . ?
C24 C25' D25D 110.8 . . ?
C24 C25' C26 104.6(11) . . ?
D25C C25' D25D 108.9 . . ?
C26 C25' D25C 110.8 . . ?
C26 C25' D25D 110.8 . . ?
O39 C26 C25 104.2(9) . . ?
O39 C26 C25' 108.2(11) . . ?
O39 C26 D26A 110.9 . . ?
O39 C26 D26B 110.9 . . ?
O39 C26 D26C 110.0 . . ?
O39 C26 D26D 110.0 . . ?
C25 C26 D26A 110.9 . . ?
C25 C26 D26B 110.9 . . ?
C25' C26 D26C 110.0 . . ?
C25' C26 D26D 110.0 . . ?
D26A C26 D26B 108.9 . . ?
D26C C26 D26D 108.4 . . ?
O40 C27 D27A 110.5 . . ?
O40 C27 D27B 110.5 . . ?
O40 C27 C28 106.1(11) . . ?
D27A C27 D27B 108.7 . . ?
C28 C27 D27A 110.5 . . ?
C28 C27 D27B 110.5 . . ?
C27 C28 D28A 110.9 . . ?
C27 C28 D28B 110.9 . . ?
D28A C28 D28B 108.9 . . ?
C29 C28 C27 104.4(13) . . ?
C29 C28 D28A 110.9 . . ?
C29 C28 D28B 110.9 . . ?
C28 C29 D29A 111.0 . . ?
C28 C29 D29B 111.0 . . ?
C28 C29 C30 104.0(12) . . ?
D29A C29 D29B 109.0 . . ?
C30 C29 D29A 111.0 . . ?
C30 C29 D29B 111.0 . . ?
O40 C30 C29 106.5(11) . . ?
O40 C30 D30A 110.4 . . ?
O40 C30 D30B 110.4 . . ?
C29 C30 D30A 110.4 . . ?
C29 C30 D30B 110.4 . . ?
D30A C30 D30B 108.6 . . ?
C31 N1 C49 114(2) . . ?
C31 N1 C49' 110.4(10) . . ?
C37 N1 C31 109.6(7) . . ?
C37 N1 C43 109.9(7) . . ?
C37 N1 C49 97.2(14) . . ?
C37 N1 C49' 112.7(10) . . ?
C43 N1 C31 108.4(8) . . ?
C43 N1 C49 117(2) . . ?
C43 N1 C49' 105.7(11) . . ?
N1 C31 H31A 108.3 . . ?
N1 C31 H31B 108.3 . . ?
N1 C31 C32 115.8(9) . . ?
H31A C31 H31B 107.4 . . ?
C32 C31 H31A 108.3 . . ?
C32 C31 H31B 108.3 . . ?
C31 C32 H32A 109.4 . . ?
C31 C32 H32B 109.4 . . ?
H32A C32 H32B 108.0 . . ?
C33 C32 C31 111.0(11) . . ?
C33 C32 H32A 109.4 . . ?
C33 C32 H32B 109.4 . . ?
C32 C33 H33A 109.4 . . ?
C32 C33 H33B 109.4 . . ?
C32 C33 C34 111.2(12) . . ?
H33A C33 H33B 108.0 . . ?
C34 C33 H33A 109.4 . . ?
C34 C33 H33B 109.4 . . ?
C33 C34 H34A 109.0 . . ?
C33 C34 H34B 109.0 . . ?
H34A C34 H34B 107.8 . . ?
C35 C34 C33 113.1(12) . . ?
C35 C34 H34A 109.0 . . ?
C35 C34 H34B 109.0 . . ?
C34 C35 H35A 109.4 . . ?
C34 C35 H35B 109.4 . . ?
C34 C35 C36 111.1(14) . . ?
H35A C35 H35B 108.0 . . ?
C36 C35 H35A 109.4 . . ?
C36 C35 H35B 109.4 . . ?
C35 C36 H36A 109.5 . . ?
C35 C36 H36B 109.5 . . ?
C35 C36 H36C 109.5 . . ?
H36A C36 H36B 109.5 . . ?
H36A C36 H36C 109.5 . . ?
H36B C36 H36C 109.5 . . ?
N1 C37 H37A 108.4 . . ?
N1 C37 H37B 108.4 . . ?
N1 C37 C38 115.5(9) . . ?
H37A C37 H37B 107.5 . . ?
C38 C37 H37A 108.4 . . ?
C38 C37 H37B 108.4 . . ?
C37 C38 H38A 109.4 . . ?
C37 C38 H38B 109.4 . . ?
H38A C38 H38B 108.0 . . ?
C39 C38 C37 111.1(9) . . ?
C39 C38 H38A 109.4 . . ?
C39 C38 H38B 109.4 . . ?
C38 C39 H39A 108.9 . . ?
C38 C39 H39B 108.9 . . ?
C38 C39 C40 113.3(9) . . ?
H39A C39 H39B 107.7 . . ?
C40 C39 H39A 108.9 . . ?
C40 C39 H39B 108.9 . . ?
C39 C40 H40A 108.6 . . ?
C39 C40 H40B 108.6 . . ?
H40A C40 H40B 107.6 . . ?
C41 C40 C39 114.7(10) . . ?
C41 C40 H40A 108.6 . . ?
C41 C40 H40B 108.6 . . ?
C40 C41 H41A 108.9 . . ?
C40 C41 H41B 108.9 . . ?
C40 C41 C42 113.6(12) . . ?
H41A C41 H41B 107.7 . . ?
C42 C41 H41A 108.9 . . ?
C42 C41 H41B 108.9 . . ?
C41 C42 H42A 109.5 . . ?
C41 C42 H42B 109.5 . . ?
C41 C42 H42C 109.5 . . ?
H42A C42 H42B 109.5 . . ?
H42A C42 H42C 109.5 . . ?
H42B C42 H42C 109.5 . . ?
N1 C43 H43A 108.4 . . ?
N1 C43 H43B 108.4 . . ?
N1 C43 C44 115.7(9) . . ?
H43A C43 H43B 107.4 . . ?
C44 C43 H43A 108.4 . . ?
C44 C43 H43B 108.4 . . ?
C43 C44 H44A 109.4 . . ?
C43 C44 H44B 109.4 . . ?
H44A C44 H44B 108.0 . . ?
C45 C44 C43 111.1(10) . . ?
C45 C44 H44A 109.4 . . ?
C45 C44 H44B 109.4 . . ?
C44 C45 H45A 109.1 . . ?
C44 C45 H45B 109.1 . . ?
H45A C45 H45B 107.8 . . ?
C46 C45 C44 112.7(11) . . ?
C46 C45 H45A 109.1 . . ?
C46 C45 H45B 109.1 . . ?
C45 C46 H46A 108.1 . . ?
C45 C46 H46B 108.1 . . ?
C45 C46 C47 116.9(11) . . ?
H46A C46 H46B 107.3 . . ?
C47 C46 H46A 108.1 . . ?
C47 C46 H46B 108.1 . . ?
C46 C47 H47A 109.8 . . ?
C46 C47 H47B 109.8 . . ?
C46 C47 C48 109.2(14) . . ?
H47A C47 H47B 108.3 . . ?
C48 C47 H47A 109.8 . . ?
C48 C47 H47B 109.8 . . ?
C47 C48 H48A 109.5 . . ?
C47 C48 H48B 109.5 . . ?
C47 C48 H48C 109.5 . . ?
H48A C48 H48B 109.5 . . ?
H48A C48 H48C 109.5 . . ?
H48B C48 H48C 109.5 . . ?
N1 C49 H49A 109.6 . . ?
N1 C49 H49B 109.6 . . ?
H49A C49 H49B 108.1 . . ?
C50 C49 N1 110.3(19) . . ?
C50 C49 H49A 109.6 . . ?
C50 C49 H49B 109.6 . . ?
C49 C50 H50A 109.4 . . ?
C49 C50 H50B 109.4 . . ?
C49 C50 C51 111(2) . . ?
H50A C50 H50B 108.0 . . ?
C51 C50 H50A 109.4 . . ?
C51 C50 H50B 109.4 . . ?
C50 C51 H51A 108.8 . . ?
C50 C51 H51B 108.8 . . ?
C50 C51 C52 114(2) . . ?
H51A C51 H51B 107.7 . . ?
C52 C51 H51A 108.8 . . ?
C52 C51 H51B 108.8 . . ?
C51 C52 H52A 109.3 . . ?
C51 C52 H52B 109.3 . . ?
H52A C52 H52B 107.9 . . ?
C53 C52 C51 112(2) . . ?
C53 C52 H52A 109.3 . . ?
C53 C52 H52B 109.3 . . ?
C52 C53 H53A 109.3 . . ?
C52 C53 H53B 109.3 . . ?
C52 C53 C54 112(2) . . ?
H53A C53 H53B 108.0 . . ?
C54 C53 H53A 109.3 . . ?
C54 C53 H53B 109.3 . . ?
C53 C54 H54A 109.5 . . ?
C53 C54 H54B 109.5 . . ?
C53 C54 H54C 109.5 . . ?
H54A C54 H54B 109.5 . . ?
H54A C54 H54C 109.5 . . ?
H54B C54 H54C 109.5 . . ?
N1 C49' H49C 108.1 . . ?
N1 C49' H49D 108.1 . . ?
H49C C49' H49D 107.3 . . ?
C50' C49' N1 116.9(12) . . ?
C50' C49' H49C 108.1 . . ?
C50' C49' H49D 108.1 . . ?
C49' C50' H50C 109.6 . . ?
C49' C50' H50D 109.6 . . ?
C49' C50' C51' 110.5(12) . . ?
H50C C50' H50D 108.1 . . ?
C51' C50' H50C 109.6 . . ?
C51' C50' H50D 109.6 . . ?
C50' C51' H51C 108.6 . . ?
C50' C51' H51D 108.6 . . ?
C50' C51' C52' 114.8(10) . . ?
H51C C51' H51D 107.6 . . ?
C52' C51' H51C 108.6 . . ?
C52' C51' H51D 108.6 . . ?
C51' C52' H52C 109.4 . . ?
C51' C52' H52D 109.4 . . ?
H52C C52' H52D 108.0 . . ?
C53' C52' C51' 111.2(11) . . ?
C53' C52' H52C 109.4 . . ?
C53' C52' H52D 109.4 . . ?
C52' C53' H53C 109.3 . . ?
C52' C53' H53D 109.3 . . ?
C52' C53' C54' 111.8(13) . . ?
H53C C53' H53D 107.9 . . ?
C54' C53' H53C 109.3 . . ?
C54' C53' H53D 109.3 . . ?
C53' C54' H54D 109.5 . . ?
C53' C54' H54E 109.5 . . ?
C53' C54' H54F 109.5 . . ?
H54D C54' H54E 109.5 . . ?
H54D C54' H54F 109.5 . . ?
H54E C54' H54F 109.5 . . ?
C55 N2 C61 109.0(7) . . ?
C55 N2 C67 107.7(7) . . ?
C55 N2 C73 111.7(8) . . ?
C67 N2 C61 111.2(8) . . ?
C67 N2 C73 108.6(7) . . ?
C73 N2 C61 108.6(7) . . ?
N2 C55 H55A 108.4 . . ?
N2 C55 H55B 108.4 . . ?
N2 C55 C56 115.7(8) . . ?
H55A C55 H55B 107.4 . . ?
C56 C55 H55A 108.4 . . ?
C56 C55 H55B 108.4 . . ?
C55 C56 H56A 109.3 . . ?
C55 C56 H56B 109.3 . . ?
C55 C56 C57 111.7(9) . . ?
H56A C56 H56B 107.9 . . ?
C57 C56 H56A 109.3 . . ?
C57 C56 H56B 109.3 . . ?
C56 C57 H57A 108.7 . . ?
C56 C57 H57B 108.7 . . ?
C56 C57 C58 114.2(10) . . ?
H57A C57 H57B 107.6 . . ?
C58 C57 H57A 108.7 . . ?
C58 C57 H57B 108.7 . . ?
C57 C58 H58A 108.7 . . ?
C57 C58 H58B 108.7 . . ?
H58A C58 H58B 107.6 . . ?
C59 C58 C57 114.2(13) . . ?
C59 C58 H58A 108.7 . . ?
C59 C58 H58B 108.7 . . ?
C58 C59 H59A 109.2 . . ?
C58 C59 H59B 109.2 . . ?
C58 C59 C60 112.2(14) . . ?
H59A C59 H59B 107.9 . . ?
C60 C59 H59A 109.2 . . ?
C60 C59 H59B 109.2 . . ?
C59 C60 H60A 109.5 . . ?
C59 C60 H60B 109.5 . . ?
C59 C60 H60C 109.5 . . ?
H60A C60 H60B 109.5 . . ?
H60A C60 H60C 109.5 . . ?
H60B C60 H60C 109.5 . . ?
N2 C61 H61A 108.5 . . ?
N2 C61 H61B 108.5 . . ?
H61A C61 H61B 107.5 . . ?
C62 C61 N2 115.1(8) . . ?
C62 C61 H61A 108.5 . . ?
C62 C61 H61B 108.5 . . ?
C61 C62 H62A 110.0 . . ?
C61 C62 H62B 110.0 . . ?
H62A C62 H62B 108.4 . . ?
C63 C62 C61 108.5(9) . . ?
C63 C62 H62A 110.0 . . ?
C63 C62 H62B 110.0 . . ?
C62 C63 H63A 108.1 . . ?
C62 C63 H63B 108.1 . . ?
C62 C63 C64 116.7(9) . . ?
H63A C63 H63B 107.3 . . ?
C64 C63 H63A 108.1 . . ?
C64 C63 H63B 108.1 . . ?
C63 C64 H64A 107.8 . . ?
C63 C64 H64B 107.8 . . ?
H64A C64 H64B 107.2 . . ?
C65 C64 C63 117.8(10) . . ?
C65 C64 H64A 107.8 . . ?
C65 C64 H64B 107.8 . . ?
C64 C65 H65A 107.9 . . ?
C64 C65 H65B 107.9 . . ?
H65A C65 H65B 107.2 . . ?
C66 C65 C64 117.6(12) . . ?
C66 C65 H65A 107.9 . . ?
C66 C65 H65B 107.9 . . ?
C65 C66 H66A 109.5 . . ?
C65 C66 H66B 109.5 . . ?
C65 C66 H66C 109.5 . . ?
H66A C66 H66B 109.5 . . ?
H66A C66 H66C 109.5 . . ?
H66B C66 H66C 109.5 . . ?
N2 C67 H67A 108.1 . . ?
N2 C67 H67B 108.1 . . ?
H67A C67 H67B 107.3 . . ?
C68 C67 N2 117.0(7) . . ?
C68 C67 H67A 108.1 . . ?
C68 C67 H67B 108.0 . . ?
C67 C68 H68A 109.8 . . ?
C67 C68 H68B 109.8 . . ?
C67 C68 C69 109.6(8) . . ?
H68A C68 H68B 108.2 . . ?
C69 C68 H68A 109.8 . . ?
C69 C68 H68B 109.8 . . ?
C68 C69 H69A 108.9 . . ?
C68 C69 H69B 108.9 . . ?
H69A C69 H69B 107.7 . . ?
C70 C69 C68 113.4(9) . . ?
C70 C69 H69A 108.9 . . ?
C70 C69 H69B 108.9 . . ?
C69 C70 H70A 108.7 . . ?
C69 C70 H70B 108.7 . . ?
C69 C70 C71 114.3(10) . . ?
H70A C70 H70B 107.6 . . ?
C71 C70 H70A 108.7 . . ?
C71 C70 H70B 108.7 . . ?
C70 C71 H71A 109.1 . . ?
C70 C71 H71B 109.1 . . ?
H71A C71 H71B 107.9 . . ?
C72 C71 C70 112.3(11) . . ?
C72 C71 H71A 109.1 . . ?
C72 C71 H71B 109.1 . . ?
C71 C72 H72A 109.5 . . ?
C71 C72 H72B 109.5 . . ?
C71 C72 H72C 109.5 . . ?
H72A C72 H72B 109.5 . . ?
H72A C72 H72C 109.5 . . ?
H72B C72 H72C 109.5 . . ?
N2 C73 H73A 108.9 . . ?
N2 C73 H73B 108.9 . . ?
N2 C73 C74 113.6(8) . . ?
H73A C73 H73B 107.7 . . ?
C74 C73 H73A 108.9 . . ?
C74 C73 H73B 108.9 . . ?
C73 C74 H74A 109.5 . . ?
C73 C74 H74B 109.5 . . ?
H74A C74 H74B 108.1 . . ?
C75 C74 C73 110.7(9) . . ?
C75 C74 H74A 109.5 . . ?
C75 C74 H74B 109.5 . . ?
C74 C75 H75A 109.3 . . ?
C74 C75 H75B 109.3 . . ?
C74 C75 C76 111.5(12) . . ?
H75A C75 H75B 108.0 . . ?
C76 C75 H75A 109.3 . . ?
C76 C75 H75B 109.3 . . ?
C75 C76 H76A 109.7 . . ?
C75 C76 H76B 109.7 . . ?
H76A C76 H76B 108.2 . . ?
C77 C76 C75 109.7(15) . . ?
C77 C76 H76A 109.7 . . ?
C77 C76 H76B 109.7 . . ?
C76 C77 H77A 110.0 . . ?
C76 C77 H77B 110.0 . . ?
H77A C77 H77B 108.4 . . ?
C78 C77 C76 108.3(18) . . ?
C78 C77 H77A 110.0 . . ?
C78 C77 H77B 110.0 . . ?
C77 C78 H78A 109.5 . . ?
C77 C78 H78B 109.5 . . ?
C77 C78 H78C 109.5 . . ?
H78A C78 H78B 109.5 . . ?
H78A C78 H78C 109.5 . . ?
H78B C78 H78C 109.5 . . ?
C79 N3 C85 110.6(9) . . ?
C79 N3 C97 114.4(14) . . ?
C79 N3 C97' 104(4) . . ?
C85 N3 C97 108.5(10) . . ?
C85 N3 C97' 105.7(19) . . ?
C91 N3 C79 105.8(7) . . ?
C91 N3 C85 111.4(9) . . ?
C91 N3 C97 106.1(13) . . ?
C91 N3 C97' 119(3) . . ?
N3 C79 H79A 108.2 . . ?
N3 C79 H79B 108.2 . . ?
H79A C79 H79B 107.3 . . ?
C80 C79 N3 116.4(8) . . ?
C80 C79 H79A 108.2 . . ?
C80 C79 H79B 108.2 . . ?
C79 C80 H80A 109.9 . . ?
C79 C80 H80B 109.9 . . ?
C79 C80 C81 109.1(10) . . ?
H80A C80 H80B 108.3 . . ?
C81 C80 H80A 109.9 . . ?
C81 C80 H80B 109.9 . . ?
C80 C81 H81A 108.8 . . ?
C80 C81 H81B 108.8 . . ?
H81A C81 H81B 107.7 . . ?
C82 C81 C80 113.9(11) . . ?
C82 C81 H81A 108.8 . . ?
C82 C81 H81B 108.8 . . ?
C81 C82 H82A 109.3 . . ?
C81 C82 H82B 109.3 . . ?
C81 C82 C83 111.5(12) . . ?
H82A C82 H82B 108.0 . . ?
C83 C82 H82A 109.3 . . ?
C83 C82 H82B 109.3 . . ?
C82 C83 H83A 108.9 . . ?
C82 C83 H83B 108.9 . . ?
H83A C83 H83B 107.7 . . ?
C84 C83 C82 113.2(16) . . ?
C84 C83 H83A 108.9 . . ?
C84 C83 H83B 108.9 . . ?
C83 C84 H84A 109.5 . . ?
C83 C84 H84B 109.5 . . ?
C83 C84 H84C 109.5 . . ?
H84A C84 H84B 109.5 . . ?
H84A C84 H84C 109.5 . . ?
H84B C84 H84C 109.5 . . ?
N3 C85 H85A 108.6 . . ?
N3 C85 H85B 108.6 . . ?
H85A C85 H85B 107.5 . . ?
C86 C85 N3 114.8(8) . . ?
C86 C85 H85A 108.6 . . ?
C86 C85 H85B 108.6 . . ?
C85 C86 H86A 109.4 . . ?
C85 C86 H86B 109.4 . . ?
C85 C86 C87 111.2(9) . . ?
H86A C86 H86B 108.0 . . ?
C87 C86 H86A 109.4 . . ?
C87 C86 H86B 109.4 . . ?
C86 C87 H87A 108.7 . . ?
C86 C87 H87B 108.7 . . ?
H87A C87 H87B 107.6 . . ?
C88 C87 C86 114.2(11) . . ?
C88 C87 H87A 108.7 . . ?
C88 C87 H87B 108.7 . . ?
C87 C88 H88A 107.9 . . ?
C87 C88 H88B 107.9 . . ?
C87 C88 C89 117.7(13) . . ?
H88A C88 H88B 107.2 . . ?
C89 C88 H88A 107.9 . . ?
C89 C88 H88B 107.9 . . ?
C88 C89 H89A 108.6 . . ?
C88 C89 H89B 108.6 . . ?
C88 C89 C90 114.6(19) . . ?
H89A C89 H89B 107.6 . . ?
C90 C89 H89A 108.6 . . ?
C90 C89 H89B 108.6 . . ?
C89 C90 H90A 109.5 . . ?
C89 C90 H90B 109.5 . . ?
C89 C90 H90C 109.5 . . ?
H90A C90 H90B 109.5 . . ?
H90A C90 H90C 109.5 . . ?
H90B C90 H90C 109.5 . . ?
N3 C91 H91A 108.2 . . ?
N3 C91 H91B 108.2 . . ?
H91A C91 H91B 107.3 . . ?
C92 C91 N3 116.4(8) . . ?
C92 C91 H91A 108.2 . . ?
C92 C91 H91B 108.2 . . ?
C91 C92 H92A 110.0 . . ?
C91 C92 H92B 110.0 . . ?
C91 C92 C93 108.6(10) . . ?
H92A C92 H92B 108.3 . . ?
C93 C92 H92A 110.0 . . ?
C93 C92 H92B 110.0 . . ?
C92 C93 H93A 109.0 . . ?
C92 C93 H93B 109.0 . . ?
H93A C93 H93B 107.8 . . ?
C94 C93 C92 112.7(13) . . ?
C94 C93 H93A 109.0 . . ?
C94 C93 H93B 109.0 . . ?
C93 C94 H94A 108.2 . . ?
C93 C94 H94B 108.2 . . ?
C93 C94 C95 116.3(16) . . ?
H94A C94 H94B 107.4 . . ?
C95 C94 H94A 108.2 . . ?
C95 C94 H94B 108.2 . . ?
C94 C95 H95A 109.9 . . ?
C94 C95 H95B 109.9 . . ?
C94 C95 C96 108.9(18) . . ?
H95A C95 H95B 108.3 . . ?
C96 C95 H95A 109.9 . . ?
C96 C95 H95B 109.9 . . ?
C95 C96 H96A 109.5 . . ?
C95 C96 H96B 109.5 . . ?
C95 C96 H96C 109.5 . . ?
H96A C96 H96B 109.5 . . ?
H96A C96 H96C 109.5 . . ?
H96B C96 H96C 109.5 . . ?
N3 C97 H97A 107.6 . . ?
N3 C97 H97B 107.6 . . ?
H97A C97 H97B 107.0 . . ?
C98 C97 N3 119.0(14) . . ?
C98 C97 H97A 107.6 . . ?
C98 C97 H97B 107.6 . . ?
C97 C98 H98A 108.2 . . ?
C97 C98 H98B 108.2 . . ?
C97 C98 C99 116(2) . . ?
H98A C98 H98B 107.3 . . ?
C99 C98 H98A 108.2 . . ?
C99 C98 H98B 108.2 . . ?
C98 C99 H99A 108.5 . . ?
C98 C99 H99B 108.5 . . ?
H99A C99 H99B 107.5 . . ?
C100 C99 C98 115.0(15) . . ?
C100 C99 H99A 108.5 . . ?
C100 C99 H99B 108.5 . . ?
C99 C100 H10A 107.8 . . ?
C99 C100 H10B 107.8 . . ?
H10A C100 H10B 107.1 . . ?
C101 C100 C99 118.1(18) . . ?
C101 C100 H10A 107.8 . . ?
C101 C100 H10B 107.8 . . ?
C100 C101 H10C 108.7 . . ?
C100 C101 H10D 108.7 . . ?
C100 C101 C102 114.2(18) . . ?
H10C C101 H10D 107.6 . . ?
C102 C101 H10C 108.7 . . ?
C102 C101 H10D 108.7 . . ?
C101 C102 H10E 109.5 . . ?
C101 C102 H10F 109.5 . . ?
C101 C102 H10G 109.5 . . ?
H10E C102 H10F 109.5 . . ?
H10E C102 H10G 109.5 . . ?
H10F C102 H10G 109.5 . . ?
N3 C97' H97C 108.6 . . ?
N3 C97' H97D 108.6 . . ?
H97C C97' H97D 107.6 . . ?
C98' C97' N3 114(2) . . ?
C98' C97' H97C 108.6 . . ?
C98' C97' H97D 108.6 . . ?
C97' C98' H98C 109.1 . . ?
C97' C98' H98D 109.1 . . ?
C97' C98' C99' 112(2) . . ?
H98C C98' H98D 107.9 . . ?
C99' C98' H98C 109.1 . . ?
C99' C98' H98D 109.1 . . ?
C98' C99' H99C 108.8 . . ?
C98' C99' H99D 108.8 . . ?
H99C C99' H99D 107.6 . . ?
C00' C99' C98' 114(2) . . ?
C00' C99' H99C 108.8 . . ?
C00' C99' H99D 108.8 . . ?
C99' C00' H00A 108.2 . . ?
C99' C00' H00B 108.2 . . ?
C99' C00' C01' 116(3) . . ?
H00A C00' H00B 107.3 . . ?
C01' C00' H00A 108.2 . . ?
C01' C00' H00B 108.2 . . ?
C00' C01' H01A 108.8 . . ?
C00' C01' H01B 108.8 . . ?
C00' C01' C02' 114(3) . . ?
H01A C01' H01B 107.7 . . ?
C02' C01' H01A 108.8 . . ?
C02' C01' H01B 108.8 . . ?
C01' C02' H02A 109.5 . . ?
C01' C02' H02B 109.5 . . ?
C01' C02' H02C 109.5 . . ?
H02A C02' H02B 109.5 . . ?
H02A C02' H02C 109.5 . . ?
H02B C02' H02C 109.5 . . ?
C106 O41 C103 114(3) . . ?
O41 C103 D10A 111.3 . . ?
O41 C103 D10B 111.3 . . ?
O41 C103 C104 102(2) . . ?
D10A C103 D10B 109.2 . . ?
C104 C103 D10A 111.3 . . ?
C104 C103 D10B 111.3 . . ?
C103 C104 D10C 110.5 . . ?
C103 C104 D10D 110.5 . . ?
C103 C104 C105 106.3(14) . . ?
D10C C104 D10D 108.7 . . ?
C105 C104 D10C 110.5 . . ?
C105 C104 D10D 110.5 . . ?
C104 C105 D10E 110.5 . . ?
C104 C105 D10F 110.5 . . ?
D10E C105 D10F 108.7 . . ?
C106 C105 C104 106.1(17) . . ?
C106 C105 D10E 110.5 . . ?
C106 C105 D10F 110.5 . . ?
O41 C106 C105 100(3) . . ?
O41 C106 D10G 111.8 . . ?
O41 C106 D10H 111.9 . . ?
C105 C106 D10G 111.8 . . ?
C105 C106 D10H 111.9 . . ?
D10G C106 D10H 109.6 . . ?

loop_
_geom_bond_atom_site_label_1
_geom_bond_atom_site_label_2
_geom_bond_distance
_geom_bond_site_symmetry_2
_geom_bond_publ_flag
W1 O1 1.700(6) . ?
W1 O10 1.909(5) . ?
W1 O11 1.916(5) . ?
W1 O12 1.926(6) . ?
W1 O13 2.351(5) . ?
W1 O14 1.919(6) . ?
W2 O2 1.703(6) . ?
W2 O10 1.900(6) . ?
W2 O15 1.904(6) . ?
W2 O16 2.396(4) . ?
W2 O17 1.917(6) . ?
W2 O18 1.922(6) . ?
W3 O3 1.705(6) . ?
W3 O15 1.927(5) . ?
W3 O16 2.337(5) . ?
W3 O19 1.891(6) . ?
W3 O20 1.928(5) . ?
W3 O21 1.917(6) . ?
W4 O4 1.696(6) . ?
W4 O19 1.913(5) . ?
W4 O22 1.925(5) . ?
W4 O23 2.365(5) . ?
W4 O24 1.904(5) . ?
W4 O25 1.924(5) . ?
W5 O5 1.711(5) . ?
W5 O22 1.914(6) . ?
W5 O23 2.374(4) . ?
W5 O26 1.911(6) . ?
W5 O27 1.912(5) . ?
W5 O28 1.914(5) . ?
W6 O6 1.714(5) . ?
W6 O11 1.922(5) . ?
W6 O13 2.358(4) . ?
W6 O26 1.900(5) . ?
W6 O29 1.919(6) . ?
W6 O30 1.917(5) . ?
W7 O7 1.716(5) . ?
W7 O12 1.908(6) . ?
W7 O17 1.886(5) . ?
W7 O31 1.928(6) . ?
W7 O32 1.915(5) . ?
W7 O33 2.401(5) . ?
W8 O8 1.707(6) . ?
W8 O20 1.897(5) . ?
W8 O24 1.912(5) . ?
W8 O31 1.927(5) . ?
W8 O33 2.376(5) . ?
W8 O34 1.918(5) . ?
W9 O9 1.717(5) . ?
W9 O27 1.915(5) . ?
W9 O29 1.893(6) . ?
W9 O32 1.916(5) . ?
W9 O33 2.365(4) . ?
W9 O34 1.921(6) . ?
Hf1 O35 1.972(5) . ?
Hf1 O36 1.974(5) . ?
Hf1 O37 2.030(6) . ?
Hf1 O38 2.013(6) . ?
Hf1 O39 2.316(5) . ?
Hf1 O40 2.288(6) . ?
P1 O13 1.530(5) . ?
P1 O16 1.525(5) . ?
P1 O23 1.523(5) . ?
P1 O33 1.573(5) . ?
Si1 O14 1.629(6) . ?
Si1 O30 1.635(6) . ?
Si1 O35 1.592(5) . ?
Si1 C1 1.868(9) . ?
Si2 O18 1.640(6) . ?
Si2 O21 1.634(6) . ?
Si2 O36 1.583(6) . ?
Si2 C7 1.870(7) . ?
Si3 O25 1.636(6) . ?
Si3 O28 1.636(5) . ?
Si3 O37 1.580(6) . ?
Si3 C13 1.867(8) . ?
O38 C19 1.366(14) . ?
O39 C23 1.453(11) . ?
O39 C26 1.431(10) . ?
O40 C27 1.480(13) . ?
O40 C30 1.416(13) . ?
C1 C2 1.402(14) . ?
C1 C6 1.382(13) . ?
C2 H2 0.9300 . ?
C2 C3 1.378(16) . ?
C3 H3 0.9300 . ?
C3 C4 1.393(19) . ?
C4 H4 0.9300 . ?
C4 C5 1.370(19) . ?
C5 H5 0.9300 . ?
C5 C6 1.394(15) . ?
C6 H6 0.9300 . ?
C7 C8 1.391(14) . ?
C7 C12 1.387(14) . ?
C8 H8 0.9300 . ?
C8 C9 1.408(13) . ?
C9 H9 0.9300 . ?
C9 C10 1.36(2) . ?
C10 H10 0.9300 . ?
C10 C11 1.373(17) . ?
C11 H11 0.9300 . ?
C11 C12 1.403(12) . ?
C12 H12 0.9300 . ?
C13 C14 1.397(13) . ?
C13 C18 1.396(13) . ?
C14 H14 0.9300 . ?
C14 C15 1.390(12) . ?
C15 H15 0.9300 . ?
C15 C16 1.376(17) . ?
C16 H16 0.9300 . ?
C16 C17 1.38(2) . ?
C17 H17 0.9300 . ?
C17 C18 1.378(15) . ?
C18 H18 0.9300 . ?
C19 C20 1.57(2) . ?
C19 C21 1.53(2) . ?
C19 C22 1.548(17) . ?
C20 H20A 0.9600 . ?
C20 H20B 0.9600 . ?
C20 H20C 0.9600 . ?
C21 H21A 0.9600 . ?
C21 H21B 0.9600 . ?
C21 H21C 0.9600 . ?
C22 H22A 0.9600 . ?
C22 H22B 0.9600 . ?
C22 H22C 0.9600 . ?
C23 D23A 0.9700 . ?
C23 D23B 0.9700 . ?
C23 C24 1.500(14) . ?
C24 D24A 0.9700 . ?
C24 D24B 0.9700 . ?
C24 D24C 0.9700 . ?
C24 D24D 0.9700 . ?
C24 C25 1.484(13) . ?
C24 C25' 1.485(14) . ?
C25 D25A 0.9700 . ?
C25 D25B 0.9700 . ?
C25 C26 1.488(13) . ?
C25' D25C 0.9700 . ?
C25' D25D 0.9700 . ?
C25' C26 1.487(13) . ?
C26 D26A 0.9700 . ?
C26 D26B 0.9700 . ?
C26 D26C 0.9700 . ?
C26 D26D 0.9700 . ?
C27 D27A 0.9700 . ?
C27 D27B 0.9700 . ?
C27 C28 1.489(18) . ?
C28 D28A 0.9700 . ?
C28 D28B 0.9700 . ?
C28 C29 1.47(2) . ?
C29 D29A 0.9700 . ?
C29 D29B 0.9700 . ?
C29 C30 1.504(19) . ?
C30 D30A 0.9700 . ?
C30 D30B 0.9700 . ?
N1 C31 1.513(12) . ?
N1 C37 1.497(13) . ?
N1 C43 1.501(13) . ?
N1 C49 1.535(14) . ?
N1 C49' 1.534(12) . ?
C31 H31A 0.9700 . ?
C31 H31B 0.9700 . ?
C31 C32 1.520(15) . ?
C32 H32A 0.9700 . ?
C32 H32B 0.9700 . ?
C32 C33 1.508(15) . ?
C33 H33A 0.9700 . ?
C33 H33B 0.9700 . ?
C33 C34 1.552(19) . ?
C34 H34A 0.9700 . ?
C34 H34B 0.9700 . ?
C34 C35 1.513(17) . ?
C35 H35A 0.9700 . ?
C35 H35B 0.9700 . ?
C35 C36 1.53(2) . ?
C36 H36A 0.9600 . ?
C36 H36B 0.9600 . ?
C36 H36C 0.9600 . ?
C37 H37A 0.9700 . ?
C37 H37B 0.9700 . ?
C37 C38 1.517(13) . ?
C38 H38A 0.9700 . ?
C38 H38B 0.9700 . ?
C38 C39 1.505(15) . ?
C39 H39A 0.9700 . ?
C39 H39B 0.9700 . ?
C39 C40 1.518(14) . ?
C40 H40A 0.9700 . ?
C40 H40B 0.9700 . ?
C40 C41 1.494(16) . ?
C41 H41A 0.9700 . ?
C41 H41B 0.9700 . ?
C41 C42 1.514(18) . ?
C42 H42A 0.9600 . ?
C42 H42B 0.9600 . ?
C42 H42C 0.9600 . ?
C43 H43A 0.9700 . ?
C43 H43B 0.9700 . ?
C43 C44 1.546(15) . ?
C44 H44A 0.9700 . ?
C44 H44B 0.9700 . ?
C44 C45 1.543(15) . ?
C45 H45A 0.9700 . ?
C45 H45B 0.9700 . ?
C45 C46 1.496(18) . ?
C46 H46A 0.9700 . ?
C46 H46B 0.9700 . ?
C46 C47 1.50(2) . ?
C47 H47A 0.9700 . ?
C47 H47B 0.9700 . ?
C47 C48 1.56(2) . ?
C48 H48A 0.9600 . ?
C48 H48B 0.9600 . ?
C48 H48C 0.9600 . ?
C49 H49A 0.9700 . ?
C49 H49B 0.9700 . ?
C49 C50 1.53(2) . ?
C50 H50A 0.9700 . ?
C50 H50B 0.9700 . ?
C50 C51 1.54(2) . ?
C51 H51A 0.9700 . ?
C51 H51B 0.9700 . ?
C51 C52 1.54(2) . ?
C52 H52A 0.9700 . ?
C52 H52B 0.9700 . ?
C52 C53 1.50(2) . ?
C53 H53A 0.9700 . ?
C53 H53B 0.9700 . ?
C53 C54 1.53(2) . ?
C54 H54A 0.9600 . ?
C54 H54B 0.9600 . ?
C54 H54C 0.9600 . ?
C49' H49C 0.9700 . ?
C49' H49D 0.9700 . ?
C49' C50' 1.525(19) . ?
C50' H50C 0.9700 . ?
C50' H50D 0.9700 . ?
C50' C51' 1.531(15) . ?
C51' H51C 0.9700 . ?
C51' H51D 0.9700 . ?
C51' C52' 1.536(15) . ?
C52' H52C 0.9700 . ?
C52' H52D 0.9700 . ?
C52' C53' 1.508(17) . ?
C53' H53C 0.9700 . ?
C53' H53D 0.9700 . ?
C53' C54' 1.528(17) . ?
C54' H54D 0.9600 . ?
C54' H54E 0.9600 . ?
C54' H54F 0.9600 . ?
N2 C55 1.503(12) . ?
N2 C61 1.533(13) . ?
N2 C67 1.517(11) . ?
N2 C73 1.528(11) . ?
C55 H55A 0.9700 . ?
C55 H55B 0.9700 . ?
C55 C56 1.507(16) . ?
C56 H56A 0.9700 . ?
C56 H56B 0.9700 . ?
C56 C57 1.521(16) . ?
C57 H57A 0.9700 . ?
C57 H57B 0.9700 . ?
C57 C58 1.539(19) . ?
C58 H58A 0.9700 . ?
C58 H58B 0.9700 . ?
C58 C59 1.53(2) . ?
C59 H59A 0.9700 . ?
C59 H59B 0.9700 . ?
C59 C60 1.56(3) . ?
C60 H60A 0.9600 . ?
C60 H60B 0.9600 . ?
C60 H60C 0.9600 . ?
C61 H61A 0.9700 . ?
C61 H61B 0.9700 . ?
C61 C62 1.516(14) . ?
C62 H62A 0.9700 . ?
C62 H62B 0.9700 . ?
C62 C63 1.494(16) . ?
C63 H63A 0.9700 . ?
C63 H63B 0.9700 . ?
C63 C64 1.504(17) . ?
C64 H64A 0.9700 . ?
C64 H64B 0.9700 . ?
C64 C65 1.492(16) . ?
C65 H65A 0.9700 . ?
C65 H65B 0.9700 . ?
C65 C66 1.431(19) . ?
C66 H66A 0.9600 . ?
C66 H66B 0.9600 . ?
C66 H66C 0.9600 . ?
C67 H67A 0.9700 . ?
C67 H67B 0.9700 . ?
C67 C68 1.516(14) . ?
C68 H68A 0.9700 . ?
C68 H68B 0.9700 . ?
C68 C69 1.533(14) . ?
C69 H69A 0.9700 . ?
C69 H69B 0.9700 . ?
C69 C70 1.488(16) . ?
C70 H70A 0.9700 . ?
C70 H70B 0.9700 . ?
C70 C71 1.541(18) . ?
C71 H71A 0.9700 . ?
C71 H71B 0.9700 . ?
C71 C72 1.543(19) . ?
C72 H72A 0.9600 . ?
C72 H72B 0.9600 . ?
C72 H72C 0.9600 . ?
C73 H73A 0.9700 . ?
C73 H73B 0.9700 . ?
C73 C74 1.539(14) . ?
C74 H74A 0.9700 . ?
C74 H74B 0.9700 . ?
C74 C75 1.526(17) . ?
C75 H75A 0.9700 . ?
C75 H75B 0.9700 . ?
C75 C76 1.57(2) . ?
C76 H76A 0.9700 . ?
C76 H76B 0.9700 . ?
C76 C77 1.56(3) . ?
C77 H77A 0.9700 . ?
C77 H77B 0.9700 . ?
C77 C78 1.55(3) . ?
C78 H78A 0.9600 . ?
C78 H78B 0.9600 . ?
C78 H78C 0.9600 . ?
N3 C79 1.514(10) . ?
N3 C85 1.526(10) . ?
N3 C91 1.514(11) . ?
N3 C97 1.528(11) . ?
N3 C97' 1.527(12) . ?
C79 H79A 0.9700 . ?
C79 H79B 0.9700 . ?
C79 C80 1.503(14) . ?
C80 H80A 0.9700 . ?
C80 H80B 0.9700 . ?
C80 C81 1.524(14) . ?
C81 H81A 0.9700 . ?
C81 H81B 0.9700 . ?
C81 C82 1.495(16) . ?
C82 H82A 0.9700 . ?
C82 H82B 0.9700 . ?
C82 C83 1.503(17) . ?
C83 H83A 0.9700 . ?
C83 H83B 0.9700 . ?
C83 C84 1.49(2) . ?
C84 H84A 0.9600 . ?
C84 H84B 0.9600 . ?
C84 H84C 0.9600 . ?
C85 H85A 0.9700 . ?
C85 H85B 0.9700 . ?
C85 C86 1.502(14) . ?
C86 H86A 0.9700 . ?
C86 H86B 0.9700 . ?
C86 C87 1.525(12) . ?
C87 H87A 0.9700 . ?
C87 H87B 0.9700 . ?
C87 C88 1.485(16) . ?
C88 H88A 0.9700 . ?
C88 H88B 0.9700 . ?
C88 C89 1.496(18) . ?
C89 H89A 0.9700 . ?
C89 H89B 0.9700 . ?
C89 C90 1.51(2) . ?
C90 H90A 0.9600 . ?
C90 H90B 0.9600 . ?
C90 H90C 0.9600 . ?
C91 H91A 0.9700 . ?
C91 H91B 0.9700 . ?
C91 C92 1.505(14) . ?
C92 H92A 0.9700 . ?
C92 H92B 0.9700 . ?
C92 C93 1.523(15) . ?
C93 H93A 0.9700 . ?
C93 H93B 0.9700 . ?
C93 C94 1.458(16) . ?
C94 H94A 0.9700 . ?
C94 H94B 0.9700 . ?
C94 C95 1.482(19) . ?
C95 H95A 0.9700 . ?
C95 H95B 0.9700 . ?
C95 C96 1.51(2) . ?
C96 H96A 0.9600 . ?
C96 H96B 0.9600 . ?
C96 H96C 0.9600 . ?
C97 H97A 0.9700 . ?
C97 H97B 0.9700 . ?
C97 C98 1.488(16) . ?
C98 H98A 0.9700 . ?
C98 H98B 0.9700 . ?
C98 C99 1.521(19) . ?
C99 H99A 0.9700 . ?
C99 H99B 0.9700 . ?
C99 C100 1.504(17) . ?
C100 H10A 0.9700 . ?
C100 H10B 0.9700 . ?
C100 C101 1.492(19) . ?
C101 H10C 0.9700 . ?
C101 H10D 0.9700 . ?
C101 C102 1.52(2) . ?
C102 H10E 0.9600 . ?
C102 H10F 0.9600 . ?
C102 H10G 0.9600 . ?
C97' H97C 0.9700 . ?
C97' H97D 0.9700 . ?
C97' C98' 1.498(18) . ?
C98' H98C 0.9700 . ?
C98' H98D 0.9700 . ?
C98' C99' 1.520(19) . ?
C99' H99C 0.9700 . ?
C99' H99D 0.9700 . ?
C99' C00' 1.49(2) . ?
C00' H00A 0.9700 . ?
C00' H00B 0.9700 . ?
C00' C01' 1.49(2) . ?
C01' H01A 0.9700 . ?
C01' H01B 0.9700 . ?
C01' C02' 1.51(2) . ?
C02' H02A 0.9600 . ?
C02' H02B 0.9600 . ?
C02' H02C 0.9600 . ?
O41 C103 1.467(15) . ?
O41 C106 1.459(16) . ?
C103 D10A 0.9700 . ?
C103 D10B 0.9700 . ?
C103 C104 1.538(16) . ?
C104 D10C 0.9700 . ?
C104 D10D 0.9700 . ?
C104 C105 1.548(19) . ?
C105 D10E 0.9700 . ?
C105 D10F 0.9700 . ?
C105 C106 1.535(16) . ?
C106 D10G 0.9700 . ?
C106 D10H 0.9700 . ?

loop_
_geom_torsion_atom_site_label_1
_geom_torsion_atom_site_label_2
_geom_torsion_atom_site_label_3
_geom_torsion_atom_site_label_4
_geom_torsion
_geom_torsion_site_symmetry_1
_geom_torsion_site_symmetry_2
_geom_torsion_site_symmetry_3
_geom_torsion_site_symmetry_4
_geom_torsion_publ_flag
Hf1 O38 C19 C20 59(2) . . . . ?
Hf1 O38 C19 C21 -59(2) . . . . ?
Hf1 O38 C19 C22 177.3(13) . . . . ?
Hf1 O39 C23 C24 -178.8(8) . . . . ?
Hf1 O39 C26 C25 169.1(11) . . . . ?
Hf1 O39 C26 C25' -158(2) . . . . ?
Hf1 O40 C27 C28 154.9(10) . . . . ?
Hf1 O40 C30 C29 -173.6(11) . . . . ?
Si1 C1 C2 C3 178.4(9) . . . . ?
Si1 C1 C6 C5 -177.9(8) . . . . ?
Si2 C7 C8 C9 -175.6(10) . . . . ?
Si2 C7 C12 C11 176.0(8) . . . . ?
Si3 C13 C14 C15 -178.1(9) . . . . ?
Si3 C13 C18 C17 178.8(11) . . . . ?
O3 W3 O19 W4 -125.9(6) . . . . ?
O6 W6 O26 W5 127.3(5) . . . . ?
O7 W7 O17 W2 131.6(7) . . . . ?
O8 W8 O20 W3 -134.1(7) . . . . ?
O9 W9 O29 W6 130.4(6) . . . . ?
O11 W6 O26 W5 -47.1(9) . . . . ?
O12 W7 O17 W2 30.3(7) . . . . ?
O13 W6 O26 W5 -53.7(5) . . . . ?
O13 P1 O16 W2 -53.9(4) . . . . ?
O13 P1 O16 W3 177.0(3) . . . . ?
O13 P1 O23 W4 -178.1(3) . . . . ?
O13 P1 O23 W5 52.2(4) . . . . ?
O13 P1 O33 W7 61.1(3) . . . . ?
O13 P1 O33 W8 -179.6(3) . . . . ?
O13 P1 O33 W9 -60.1(4) . . . . ?
O14 Si1 O30 W6 19.6(6) . . . . ?
O14 Si1 O35 Hf1 -16(2) . . . . ?
O14 Si1 C1 C2 -9.5(8) . . . . ?
O14 Si1 C1 C6 170.2(7) . . . . ?
O15 W3 O19 W4 47.7(10) . . . . ?
O16 W3 O19 W4 56.6(6) . . . . ?
O16 P1 O13 W1 51.6(4) . . . . ?
O16 P1 O13 W6 -179.1(3) . . . . ?
O16 P1 O23 W4 -51.6(4) . . . . ?
O16 P1 O23 W5 178.7(3) . . . . ?
O16 P1 O33 W7 -58.5(4) . . . . ?
O16 P1 O33 W8 60.8(3) . . . . ?
O16 P1 O33 W9 -179.8(3) . . . . ?
O18 Si2 O21 W3 -25.5(5) . . . . ?
O18 Si2 C7 C8 -87.4(9) . . . . ?
O18 Si2 C7 C12 93.6(8) . . . . ?
O20 W3 O19 W4 -26.1(6) . . . . ?
O21 W3 O19 W4 134.1(6) . . . . ?
O21 Si2 O18 W2 27.8(5) . . . . ?
O21 Si2 C7 C8 29.3(9) . . . . ?
O21 Si2 C7 C12 -149.7(7) . . . . ?
O23 P1 O13 W1 178.5(3) . . . . ?
O23 P1 O13 W6 -52.2(4) . . . . ?
O23 P1 O16 W2 179.6(3) . . . . ?
O23 P1 O16 W3 50.5(4) . . . . ?
O23 P1 O33 W7 -179.2(3) . . . . ?
O23 P1 O33 W8 -59.9(3) . . . . ?
O23 P1 O33 W9 59.6(4) . . . . ?
O24 W8 O20 W3 -33.5(7) . . . . ?
O25 Si3 O28 W5 -21.3(5) . . . . ?
O25 Si3 C13 C14 -107.8(8) . . . . ?
O25 Si3 C13 C18 75.4(10) . . . . ?
O27 W9 O29 W6 29.6(6) . . . . ?
O28 Si3 O25 W4 24.9(5) . . . . ?
O28 Si3 C13 C14 6.5(9) . . . . ?
O28 Si3 C13 C18 -170.3(9) . . . . ?
O29 W6 O26 W5 28.3(5) . . . . ?
O30 W6 O26 W5 -132.9(5) . . . . ?
O30 Si1 O14 W1 -14.4(6) . . . . ?
O30 Si1 O35 Hf1 106.9(18) . . . . ?
O30 Si1 C1 C2 -125.7(7) . . . . ?
O30 Si1 C1 C6 54.0(8) . . . . ?
O31 W7 O17 W2 -126.2(7) . . . . ?
O31 W8 O20 W3 125.0(7) . . . . ?
O32 W7 O17 W2 -44.7(11) . . . . ?
O32 W9 O29 W6 -128.7(6) . . . . ?
O33 W7 O17 W2 -53.7(7) . . . . ?
O33 W8 O20 W3 52.0(7) . . . . ?
O33 W9 O29 W6 -56.0(6) . . . . ?
O33 P1 O13 W1 -64.9(4) . . . . ?
O33 P1 O13 W6 64.4(4) . . . . ?
O33 P1 O16 W2 62.3(4) . . . . ?
O33 P1 O16 W3 -66.8(4) . . . . ?
O33 P1 O23 W4 65.6(4) . . . . ?
O33 P1 O23 W5 -64.1(4) . . . . ?
O34 W8 O20 W3 41.4(11) . . . . ?
O34 W9 O29 W6 -44.5(9) . . . . ?
O35 Si1 O14 W1 109.0(5) . . . . ?
O35 Si1 O30 W6 -105.7(5) . . . . ?
O35 Si1 C1 C2 113.6(7) . . . . ?
O35 Si1 C1 C6 -66.8(8) . . . . ?
O36 Si2 O18 W2 -97.0(5) . . . . ?
O36 Si2 O21 W3 98.0(5) . . . . ?
O36 Si2 C7 C8 151.0(8) . . . . ?
O36 Si2 C7 C12 -28.1(8) . . . . ?
O37 Si3 O25 W4 -100.0(5) . . . . ?
O37 Si3 O28 W5 102.4(5) . . . . ?
O37 Si3 C13 C14 129.3(8) . . . . ?
O37 Si3 C13 C18 -47.4(10) . . . . ?
O39 C23 C24 C25 -2.1(16) . . . . ?
O39 C23 C24 C25' -34(2) . . . . ?
O40 C27 C28 C29 24.2(18) . . . . ?
C1 Si1 O14 W1 -129.6(5) . . . . ?
C1 Si1 O30 W6 133.2(5) . . . . ?
C1 Si1 O35 Hf1 -134.0(18) . . . . ?
C1 C2 C3 C4 1.3(19) . . . . ?
C2 C1 C6 C5 1.8(15) . . . . ?
C2 C3 C4 C5 -2(2) . . . . ?
C3 C4 C5 C6 2(2) . . . . ?
C4 C5 C6 C1 -2.4(17) . . . . ?
C6 C1 C2 C3 -1.2(15) . . . . ?
C7 Si2 O18 W2 142.8(5) . . . . ?
C7 Si2 O21 W3 -143.3(4) . . . . ?
C7 C8 C9 C10 0(2) . . . . ?
C8 C7 C12 C11 -3.0(15) . . . . ?
C8 C9 C10 C11 -3(2) . . . . ?
C9 C10 C11 C12 3.6(18) . . . . ?
C10 C11 C12 C7 -0.4(16) . . . . ?
C12 C7 C8 C9 3.4(16) . . . . ?
C13 Si3 O25 W4 137.1(5) . . . . ?
C13 Si3 O28 W5 -136.1(5) . . . . ?
C13 C14 C15 C16 0.6(19) . . . . ?
C14 C13 C18 C17 1.9(18) . . . . ?
C14 C15 C16 C17 -1(2) . . . . ?
C15 C16 C17 C18 2(2) . . . . ?
C16 C17 C18 C13 -2(2) . . . . ?
C18 C13 C14 C15 -1.1(16) . . . . ?
C23 O39 C26 C25 -35.2(13) . . . . ?
C23 O39 C26 C25' -3(2) . . . . ?
C23 C24 C25 C26 -19(2) . . . . ?
C23 C24 C25' C26 32(3) . . . . ?
C24 C25 C26 O39 33.1(18) . . . . ?
C24 C25' C26 O39 -19(3) . . . . ?
C26 O39 C23 C24 23.3(11) . . . . ?
C27 O40 C30 C29 -14.9(17) . . . . ?
C27 C28 C29 C30 -33(2) . . . . ?
C28 C29 C30 O40 30(2) . . . . ?
C30 O40 C27 C28 -5.6(16) . . . . ?
N1 C31 C32 C33 -172.9(8) . . . . ?
N1 C37 C38 C39 -164.9(8) . . . . ?
N1 C43 C44 C45 -171.8(8) . . . . ?
N1 C49 C50 C51 -157(3) . . . . ?
N1 C49' C50' C51' -163.8(15) . . . . ?
C31 N1 C37 C38 -72.8(9) . . . . ?
C31 N1 C43 C44 173.7(7) . . . . ?
C31 N1 C49 C50 59(4) . . . . ?
C31 N1 C49' C50' 59.7(19) . . . . ?
C31 C32 C33 C34 177.5(9) . . . . ?
C32 C33 C34 C35 -172.2(11) . . . . ?
C33 C34 C35 C36 -177.4(12) . . . . ?
C37 N1 C31 C32 -73.7(9) . . . . ?
C37 N1 C43 C44 53.9(10) . . . . ?
C37 N1 C49 C50 174(3) . . . . ?
C37 N1 C49' C50' -177.5(13) . . . . ?
C37 C38 C39 C40 163.9(8) . . . . ?
C38 C39 C40 C41 -175.6(10) . . . . ?
C39 C40 C41 C42 178.5(11) . . . . ?
C43 N1 C31 C32 166.3(8) . . . . ?
C43 N1 C37 C38 46.3(10) . . . . ?
C43 N1 C49 C50 -69(4) . . . . ?
C43 N1 C49' C50' -57.4(19) . . . . ?
C43 C44 C45 C46 178.2(9) . . . . ?
C44 C45 C46 C47 -64.3(14) . . . . ?
C45 C46 C47 C48 -65.5(16) . . . . ?
C49 N1 C31 C32 34(2) . . . . ?
C49 N1 C37 C38 169(2) . . . . ?
C49 N1 C43 C44 -55.7(19) . . . . ?
C49 C50 C51 C52 180(3) . . . . ?
C50 C51 C52 C53 180(3) . . . . ?
C51 C52 C53 C54 69(4) . . . . ?
C49' N1 C31 C32 51.0(13) . . . . ?
C49' N1 C37 C38 163.9(12) . . . . ?
C49' N1 C43 C44 -68.0(12) . . . . ?
C49' C50' C51' C52' 79.6(17) . . . . ?
C50' C51' C52' C53' 177.5(13) . . . . ?
C51' C52' C53' C54' -176.2(14) . . . . ?
N2 C55 C56 C57 175.6(10) . . . . ?
N2 C61 C62 C63 173.2(9) . . . . ?
N2 C67 C68 C69 -179.3(9) . . . . ?
N2 C73 C74 C75 155.9(11) . . . . ?
C55 N2 C61 C62 -63.6(11) . . . . ?
C55 N2 C67 C68 175.1(8) . . . . ?
C55 N2 C73 C74 -55.1(12) . . . . ?
C55 C56 C57 C58 -169.4(12) . . . . ?
C56 C57 C58 C59 57.6(18) . . . . ?
C57 C58 C59 C60 56(2) . . . . ?
C61 N2 C55 C56 -166.1(9) . . . . ?
C61 N2 C67 C68 55.7(10) . . . . ?
C61 N2 C73 C74 65.3(11) . . . . ?
C61 C62 C63 C64 172.7(10) . . . . ?
C62 C63 C64 C65 -179.8(11) . . . . ?
C63 C64 C65 C66 -179.2(15) . . . . ?
C67 N2 C55 C56 73.2(11) . . . . ?
C67 N2 C61 C62 55.0(10) . . . . ?
C67 N2 C73 C74 -173.7(9) . . . . ?
C67 C68 C69 C70 -169.1(10) . . . . ?
C68 C69 C70 C71 -62.3(13) . . . . ?
C69 C70 C71 C72 -174.2(9) . . . . ?
C73 N2 C55 C56 -46.0(12) . . . . ?
C73 N2 C61 C62 174.4(8) . . . . ?
C73 N2 C67 C68 -63.8(11) . . . . ?
C73 C74 C75 C76 -177.0(13) . . . . ?
C74 C75 C76 C77 169.1(16) . . . . ?
C75 C76 C77 C78 -177.8(18) . . . . ?
N3 C79 C80 C81 173.7(11) . . . . ?
N3 C85 C86 C87 -165.3(12) . . . . ?
N3 C91 C92 C93 -172.1(12) . . . . ?
N3 C97 C98 C99 90(3) . . . . ?
N3 C97' C98' C99' 163(8) . . . . ?
C79 N3 C85 C86 -61.3(15) . . . . ?
C79 N3 C91 C92 172.8(11) . . . . ?
C79 N3 C97 C98 43(3) . . . . ?
C79 N3 C97' C98' 68(8) . . . . ?
C79 C80 C81 C82 169.3(14) . . . . ?
C80 C81 C82 C83 -179.8(17) . . . . ?
C81 C82 C83 C84 175(3) . . . . ?
C85 N3 C79 C80 -68.4(12) . . . . ?
C85 N3 C91 C92 52.5(14) . . . . ?
C85 N3 C97 C98 167(2) . . . . ?
C85 N3 C97' C98' -176(7) . . . . ?
C85 C86 C87 C88 -176.3(14) . . . . ?
C86 C87 C88 C89 -50(2) . . . . ?
C87 C88 C89 C90 -58(3) . . . . ?
C91 N3 C79 C80 170.8(10) . . . . ?
C91 N3 C85 C86 56.2(15) . . . . ?
C91 N3 C97 C98 -74(2) . . . . ?
C91 N3 C97' C98' -49(9) . . . . ?
C91 C92 C93 C94 169.6(17) . . . . ?
C92 C93 C94 C95 -173.2(19) . . . . ?
C93 C94 C95 C96 -174(2) . . . . ?
C97 N3 C79 C80 54.4(16) . . . . ?
C97 N3 C85 C86 172.6(17) . . . . ?
C97 N3 C91 C92 -65.3(15) . . . . ?
C97 C98 C99 C100 172.4(19) . . . . ?
C98 C99 C100 C101 176(2) . . . . ?
C99 C100 C101 C102 -71(4) . . . . ?
C97' N3 C79 C80 45(2) . . . . ?
C97' N3 C85 C86 -173(5) . . . . ?
C97' N3 C91 C92 -71(4) . . . . ?
C97' C98' C99' C00' 153(7) . . . . ?
C98' C99' C00' C01' 80(7) . . . . ?
C99' C00' C01' C02' 77(7) . . . . ?
O41 C103 C104 C105 0(5) . . . . ?
C103 O41 C106 C105 34(5) . . . . ?
C103 C104 C105 C106 20(5) . . . . ?
C104 C105 C106 O41 -31(5) . . . . ?
C106 O41 C103 C104 -22(4) . . . . ?

loop_
_exptl_oxdiff_crystal_face_indexfrac_h
_exptl_oxdiff_crystal_face_indexfrac_k
_exptl_oxdiff_crystal_face_indexfrac_l
_exptl_oxdiff_crystal_face_x
_exptl_oxdiff_crystal_face_y
_exptl_oxdiff_crystal_face_z
-10.8503 8.7986 -1.9690 -0.0487 0.2669 0.9625
10.8503 -8.7986 1.9690 0.0487 -0.2669 -0.9625
8.4315 5.7128 -14.5495 0.1742 -0.9354 0.3077
-8.4315 -5.7128 14.5495 -0.1742 0.9354 -0.3077
3.8680 10.0565 10.3784 -0.9477 -0.1764 0.2660
-3.8680 -10.0565 -10.3784 0.9477 0.1764 -0.2660
